data_4081156
loop_
_publ_author_name
'Ikeda, Yousuke'
'Mutoh, Yuichiro'
'Imai, Kohei'
'Tsuchida, Noriko'
'Takano, Keiko'
'Ishii, Youichi'

_publ_section_title
;
 Reactivities of Indenylruthenium Complex toward Internal Alkynes:
 Formation of Disubstituted Vinylidene Complexes and Indenyl--Alkyne
 Coupling
;
_journal_issue 15
_journal_name_full Organometallics
_journal_page_first 4353
_journal_paper_doi 10.1021/om4004913
_journal_volume 32
_journal_year 2013
_chemical_formula_moiety 'C81 H53 B F24 P2 Ru'
_chemical_formula_sum 'C81 H53 B F24 P2 Ru'
_chemical_formula_weight 1656.10
_space_group_IT_number 2
_symmetry_cell_setting triclinic
_symmetry_Int_Tables_number 2
_symmetry_space_group_name_Hall '-P 1'
_symmetry_space_group_name_H-M 'P -1'
_atom_sites_solution_hydrogens geom
_atom_sites_solution_primary direct
_atom_sites_solution_secondary difmap
_cell_angle_alpha 81.714(5)
_cell_angle_beta 75.882(5)
_cell_angle_gamma 89.001(6)
_cell_formula_units_Z 2
_cell_length_a 12.906(2)
_cell_length_b 15.614(3)
_cell_length_c 18.940(3)
_cell_measurement_reflns_used 8973
_cell_measurement_temperature 123
_cell_measurement_theta_max 27.49
_cell_measurement_theta_min 3.01
_cell_volume 3662.1(11)
_computing_cell_refinement CrystalClear
_computing_data_collection 'CrystalClear (Rigaku Inc., 2008)'
_computing_data_reduction CrystalClear
_computing_molecular_graphics 'CrystalStructure 4.0'
_computing_publication_material 'CrystalStructure 4.0 (Rigaku, 2010)'
_computing_structure_refinement 'SHELXL97 (Sheldrick, 2008)'
_computing_structure_solution SIR97
_diffrn_ambient_temperature 123
_diffrn_detector_area_resol_mean 7.314
_diffrn_measured_fraction_theta_full 0.970
_diffrn_measured_fraction_theta_max 0.970
_diffrn_measurement_device_type 'Rigaku Mercury70'
_diffrn_measurement_method \w
_diffrn_radiation_type 'Mo K\a'
_diffrn_radiation_wavelength 0.71075
_diffrn_reflns_av_R_equivalents 0.0417
_diffrn_reflns_limit_h_max 16
_diffrn_reflns_limit_h_min -16
_diffrn_reflns_limit_k_max 20
_diffrn_reflns_limit_k_min -20
_diffrn_reflns_limit_l_max 24
_diffrn_reflns_limit_l_min -18
_diffrn_reflns_number 28671
_diffrn_reflns_theta_full 27.49
_diffrn_reflns_theta_max 27.48
_diffrn_standards_number 0
_exptl_absorpt_coefficient_mu 0.364
_exptl_absorpt_correction_T_max 0.913
_exptl_absorpt_correction_T_min 0.827
_exptl_absorpt_correction_type numerical
_exptl_absorpt_process_details 'NUMABS (Rigaku, 1999)'
_exptl_crystal_colour red
_exptl_crystal_density_diffrn 1.502
_exptl_crystal_density_method 'not measured'
_exptl_crystal_description prism
_exptl_crystal_F_000 1668.00
_exptl_crystal_size_max 0.400
_exptl_crystal_size_mid 0.250
_exptl_crystal_size_min 0.250
_refine_diff_density_max 1.600
_refine_diff_density_min -0.910
_refine_ls_extinction_method none
_refine_ls_goodness_of_fit_ref 1.043
_refine_ls_hydrogen_treatment constr
_refine_ls_number_parameters 986
_refine_ls_number_reflns 16293
_refine_ls_number_restraints 0
_refine_ls_R_factor_gt 0.0716
_refine_ls_shift/su_max 0.000
_refine_ls_structure_factor_coef Fsqd
_refine_ls_weighting_details 'w = 1/[\s^2^(Fo^2^)+(0.0386P)^2^+13.3382P] where P=(Fo^2^+2Fc^2^)/3'
_refine_ls_weighting_scheme calc
_refine_ls_wR_factor_ref 0.1684
_reflns_number_gt 11814
_reflns_number_total 16293
_reflns_threshold_expression F^2^>2.0\s(F^2^)
_cod_data_source_file om4004913_si_002.cif
_cod_data_source_block 4
_cod_original_cell_volume 3662.3(11)
_cod_database_code 4081156

loop_
_symmetry_equiv_pos_site_id
_symmetry_equiv_pos_as_xyz
1 +X,+Y,+Z
2 -X,-Y,-Z

loop_
_atom_site_label
_atom_site_type_symbol
_atom_site_fract_x
_atom_site_fract_y
_atom_site_fract_z
_atom_site_U_iso_or_equiv
_atom_site_adp_type
_atom_site_occupancy
_atom_site_symmetry_multiplicity
_atom_site_calc_flag
_atom_site_refinement_flags
Ru1 Ru 0.55912(3) 0.58590(2) 0.304440(18) 0.02145(9) Uani 1.0 2 d .
P2 P 0.70937(9) 0.58180(7) 0.21375(6) 0.0212(3) Uani 1.0 2 d .
P1 P 0.56853(9) 0.73163(7) 0.25549(6) 0.0209(3) Uani 1.0 2 d .
F1 F 1.0100(3) 0.7956(2) 0.42376(18) 0.0565(10) Uani 1.0 2 d .
F2 F 0.9057(3) 0.8741(2) 0.48945(19) 0.0531(10) Uani 1.0 2 d .
F3 F 1.0486(3) 0.8329(3) 0.5180(2) 0.0749(13) Uani 1.0 2 d .
F4 F 1.3683(8) 1.0052(7) 0.4249(6) 0.053(3) Uiso 0.4000 2 d .
F5 F 1.3259(6) 1.1478(5) 0.3915(4) 0.0540(17) Uiso 0.5000 2 d .
F6 F 1.3994(5) 1.0647(5) 0.3179(4) 0.0416(15) Uiso 0.5000 2 d .
F7 F 0.6282(7) 1.2427(6) 0.3940(5) 0.040(2) Uiso 0.4000 2 d .
F8 F 0.5687(6) 1.1012(5) 0.4432(4) 0.0297(16) Uiso 0.4000 2 d .
F9 F 0.7101(3) 1.1661(3) 0.45942(17) 0.0600(11) Uani 1.0 2 d .
F10 F 0.5680(2) 1.0635(2) 0.18891(16) 0.0407(8) Uani 1.0 2 d .
F11 F 0.7009(3) 0.98383(18) 0.15015(16) 0.0385(7) Uani 1.0 2 d .
F12 F 0.7034(3) 1.11735(19) 0.10507(15) 0.0388(7) Uani 1.0 2 d .
F13 F 1.3923(3) 1.0586(3) -0.03124(17) 0.0548(10) Uani 1.0 2 d .
F14 F 1.3470(3) 1.1788(2) 0.00977(17) 0.0508(9) Uani 1.0 2 d .
F15 F 1.4232(3) 1.0827(3) 0.07041(16) 0.0464(8) Uani 1.0 2 d .
F16 F 1.0156(5) 0.9030(3) 0.0104(3) 0.1029(19) Uani 1.0 2 d .
F17 F 1.1193(3) 0.8153(2) 0.0503(3) 0.0580(10) Uani 1.0 2 d .
F18 F 0.9710(4) 0.8402(3) 0.1194(3) 0.0945(18) Uani 1.0 2 d .
F19 F 1.0993(6) 1.3476(3) 0.3939(3) 0.126(3) Uani 1.0 2 d .
F20 F 0.9623(5) 1.4141(4) 0.3756(3) 0.131(3) Uani 1.0 2 d .
F21 F 1.1136(4) 1.4675(3) 0.3253(3) 0.0855(14) Uani 1.0 2 d .
F22 F 1.0030(6) 1.4545(5) 0.0727(4) 0.0486(16) Uiso 0.5000 2 d .
F23 F 1.1811(6) 1.3816(6) 0.0328(5) 0.057(2) Uiso 0.5000 2 d .
F24 F 1.0320(7) 1.3605(5) 0.0312(4) 0.0325(17) Uiso 0.4000 2 d .
F25 F 1.3252(8) 1.0938(8) 0.4373(6) 0.061(3) Uiso 0.4000 2 d .
F26 F 1.3411(7) 1.0398(7) 0.4479(5) 0.050(3) Uiso 0.4000 2 d .
F27 F 1.3950(7) 0.9880(6) 0.3730(5) 0.049(2) Uiso 0.4000 2 d .
F28 F 1.3807(7) 1.1128(6) 0.3248(5) 0.049(2) Uiso 0.4000 2 d .
F29 F 1.1436(8) 1.4782(7) 0.0708(6) 0.065(3) Uiso 0.4000 2 d .
F30 F 0.5911(6) 1.2152(5) 0.4022(4) 0.0161(13) Uiso 0.4000 2 d .
F31 F 1.0596(7) 1.4803(6) 0.0704(5) 0.0449(19) Uiso 0.4000 2 d .
F32 F 0.5636(11) 1.1701(11) 0.4181(8) 0.102(5) Uiso 0.4000 2 d .
F33 F 0.6005(7) 1.0788(6) 0.4582(5) 0.043(2) Uiso 0.4000 2 d .
F34 F 1.1872(8) 1.4240(8) 0.0453(6) 0.063(3) Uiso 0.4000 2 d .
F35 F 1.0825(8) 1.3555(6) 0.0246(5) 0.051(3) Uiso 0.4000 2 d .
C1 C 0.4935(4) 0.5517(3) 0.2364(3) 0.0217(9) Uani 1.0 2 d .
C2 C 0.4499(4) 0.5212(3) 0.1888(3) 0.0222(9) Uani 1.0 2 d .
C3 C 0.4136(4) 0.5892(3) 0.1354(3) 0.0244(9) Uani 1.0 2 d .
C4 C 0.3350(4) 0.6462(3) 0.1600(3) 0.0283(10) Uani 1.0 2 d .
C5 C 0.3093(5) 0.7141(4) 0.1112(3) 0.0376(12) Uani 1.0 2 d .
C6 C 0.3608(5) 0.7227(4) 0.0382(4) 0.0433(14) Uani 1.0 2 d .
C7 C 0.4367(5) 0.6634(4) 0.0125(3) 0.0450(14) Uani 1.0 2 d .
C8 C 0.4636(4) 0.5969(4) 0.0606(3) 0.0367(12) Uani 1.0 2 d .
C9 C 0.4353(4) 0.4274(3) 0.1861(3) 0.0238(9) Uani 1.0 2 d .
C10 C 0.4945(4) 0.3658(3) 0.2186(3) 0.0299(10) Uani 1.0 2 d .
C11 C 0.4789(4) 0.2784(3) 0.2171(3) 0.0350(12) Uani 1.0 2 d .
C12 C 0.4044(4) 0.2509(4) 0.1842(3) 0.0367(12) Uani 1.0 2 d .
C13 C 0.3450(4) 0.3124(4) 0.1514(3) 0.0372(12) Uani 1.0 2 d .
C14 C 0.3605(4) 0.4003(4) 0.1523(3) 0.0324(11) Uani 1.0 2 d .
C15 C 0.5313(5) 0.4661(4) 0.3870(3) 0.0348(12) Uani 1.0 2 d .
C16 C 0.6173(5) 0.5125(4) 0.3982(3) 0.0358(12) Uani 1.0 2 d .
C17 C 0.5815(4) 0.5930(4) 0.4201(3) 0.0321(11) Uani 1.0 2 d .
C18 C 0.4680(4) 0.5930(3) 0.4296(3) 0.0282(10) Uani 1.0 2 d .
C19 C 0.3880(5) 0.6511(4) 0.4599(3) 0.0431(14) Uani 1.0 2 d .
C20 C 0.2836(5) 0.6305(5) 0.4674(3) 0.0543(17) Uani 1.0 2 d .
C21 C 0.2524(5) 0.5550(6) 0.4448(4) 0.062(2) Uani 1.0 2 d .
C22 C 0.3264(5) 0.4976(5) 0.4148(3) 0.0507(16) Uani 1.0 2 d .
C23 C 0.4366(4) 0.5155(4) 0.4086(3) 0.0343(11) Uani 1.0 2 d .
C24 C 0.6508(5) 0.7460(3) 0.1598(3) 0.0322(11) Uani 1.0 2 d .
C25 C 0.6942(4) 0.6601(3) 0.1352(3) 0.0237(9) Uani 1.0 2 d .
C26 C 0.4433(4) 0.7849(3) 0.2527(3) 0.0238(9) Uani 1.0 2 d .
C27 C 0.3476(4) 0.7476(3) 0.2958(3) 0.0285(10) Uani 1.0 2 d .
C28 C 0.2524(4) 0.7917(4) 0.2972(3) 0.0351(12) Uani 1.0 2 d .
C29 C 0.2530(4) 0.8721(4) 0.2556(3) 0.0372(12) Uani 1.0 2 d .
C30 C 0.3484(5) 0.9090(4) 0.2128(3) 0.0374(12) Uani 1.0 2 d .
C31 C 0.4435(4) 0.8663(3) 0.2115(3) 0.0303(11) Uani 1.0 2 d .
C32 C 0.6303(4) 0.8015(3) 0.3033(3) 0.0227(9) Uani 1.0 2 d .
C33 C 0.7406(4) 0.8156(4) 0.2858(3) 0.0353(12) Uani 1.0 2 d .
C34 C 0.7858(4) 0.8627(4) 0.3271(4) 0.0413(13) Uani 1.0 2 d .
C35 C 0.7229(4) 0.8970(4) 0.3861(3) 0.0381(12) Uani 1.0 2 d .
C36 C 0.6131(4) 0.8848(4) 0.4026(3) 0.0362(12) Uani 1.0 2 d .
C37 C 0.5664(4) 0.8386(4) 0.3614(3) 0.0330(11) Uani 1.0 2 d .
C38 C 0.7392(4) 0.4790(3) 0.1802(3) 0.0238(9) Uani 1.0 2 d .
C39 C 0.7706(4) 0.4111(3) 0.2269(3) 0.0278(10) Uani 1.0 2 d .
C40 C 0.7938(4) 0.3314(4) 0.2043(3) 0.0364(12) Uani 1.0 2 d .
C41 C 0.7867(4) 0.3185(4) 0.1349(4) 0.0389(13) Uani 1.0 2 d .
C42 C 0.7568(4) 0.3844(4) 0.0881(3) 0.0359(12) Uani 1.0 2 d .
C43 C 0.7325(4) 0.4653(3) 0.1105(3) 0.0276(10) Uani 1.0 2 d .
C44 C 0.8374(4) 0.6104(3) 0.2298(3) 0.0281(10) Uani 1.0 2 d .
C45 C 0.9283(4) 0.6131(3) 0.1712(3) 0.0324(11) Uani 1.0 2 d .
C46 C 1.0270(4) 0.6352(4) 0.1806(4) 0.0424(14) Uani 1.0 2 d .
C47 C 1.0358(5) 0.6543(4) 0.2476(4) 0.0502(16) Uani 1.0 2 d .
C48 C 0.9473(5) 0.6517(4) 0.3053(4) 0.0504(16) Uani 1.0 2 d .
C49 C 0.8474(4) 0.6300(4) 0.2973(3) 0.0380(12) Uani 1.0 2 d .
C50 C 1.0709(3) 1.0586(3) 0.3138(3) 0.0189(8) Uani 1.0 2 d .
C51 C 1.0190(3) 0.9873(3) 0.3620(3) 0.0192(8) Uani 1.0 2 d .
C52 C 1.0655(3) 0.9398(3) 0.4145(3) 0.0204(9) Uani 1.0 2 d .
C53 C 1.1658(4) 0.9623(3) 0.4209(3) 0.0236(9) Uani 1.0 2 d .
C54 C 1.2182(4) 1.0337(3) 0.3740(3) 0.0249(10) Uani 1.0 2 d .
C55 C 1.1724(3) 1.0800(3) 0.3217(3) 0.0204(9) Uani 1.0 2 d .
C56 C 1.0087(4) 0.8615(3) 0.4614(3) 0.0265(10) Uani 1.0 2 d .
C57 C 1.3267(4) 1.0605(4) 0.3797(3) 0.0365(12) Uani 1.0 2 d .
C58 C 0.8941(3) 1.1007(3) 0.2616(3) 0.0187(8) Uani 1.0 2 d .
C59 C 0.8312(4) 1.1211(3) 0.3287(3) 0.0215(9) Uani 1.0 2 d .
C60 C 0.7204(4) 1.1245(3) 0.3426(3) 0.0242(9) Uani 1.0 2 d .
C61 C 0.6663(4) 1.1039(3) 0.2923(3) 0.0222(9) Uani 1.0 2 d .
C62 C 0.7273(4) 1.0854(3) 0.2256(3) 0.0204(9) Uani 1.0 2 d .
C63 C 0.8388(3) 1.0857(3) 0.2097(3) 0.0188(8) Uani 1.0 2 d .
C64 C 0.6566(4) 1.1522(4) 0.4119(3) 0.0374(13) Uani 1.0 2 d .
C65 C 0.6747(4) 1.0628(3) 0.1683(3) 0.0261(10) Uani 1.0 2 d .
C66 C 1.0871(4) 1.0615(3) 0.1737(3) 0.0214(9) Uani 1.0 2 d .
C67 C 1.1873(4) 1.0928(3) 0.1311(3) 0.0219(9) Uani 1.0 2 d .
C68 C 1.2438(4) 1.0541(3) 0.0720(3) 0.0258(10) Uani 1.0 2 d .
C69 C 1.2013(4) 0.9839(3) 0.0514(3) 0.0255(10) Uani 1.0 2 d .
C70 C 1.1022(4) 0.9502(3) 0.0930(3) 0.0258(10) Uani 1.0 2 d .
C71 C 1.0479(4) 0.9873(3) 0.1540(3) 0.0221(9) Uani 1.0 2 d .
C72 C 1.3509(4) 1.0925(4) 0.0302(3) 0.0316(11) Uani 1.0 2 d .
C73 C 1.0522(4) 0.8774(4) 0.0694(3) 0.0351(12) Uani 1.0 2 d .
C74 C 1.0496(3) 1.2118(3) 0.2314(3) 0.0212(9) Uani 1.0 2 d .
C75 C 1.0513(4) 1.2577(3) 0.2890(3) 0.0250(10) Uani 1.0 2 d .
C76 C 1.0619(4) 1.3478(3) 0.2784(3) 0.0343(11) Uani 1.0 2 d .
C77 C 1.0715(4) 1.3951(3) 0.2096(3) 0.0333(11) Uani 1.0 2 d .
C78 C 1.0694(4) 1.3511(3) 0.1518(3) 0.0270(10) Uani 1.0 2 d .
C79 C 1.0582(4) 1.2614(3) 0.1623(3) 0.0243(9) Uani 1.0 2 d .
C80 C 1.0603(7) 1.3934(4) 0.3432(4) 0.0573(18) Uani 1.0 2 d .
C81 C 1.0843(4) 1.4002(4) 0.0761(3) 0.0376(12) Uani 1.0 2 d .
B1 B 1.0251(4) 1.1075(3) 0.2451(3) 0.0191(9) Uani 1.0 2 d .
H4 H 0.2981 0.6393 0.2105 0.0339 Uiso 1.0 2 calc R
H5 H 0.2563 0.7543 0.1285 0.0451 Uiso 1.0 2 calc R
H6 H 0.3443 0.7695 0.0049 0.0520 Uiso 1.0 2 calc R
H7 H 0.4704 0.6687 -0.0385 0.0540 Uiso 1.0 2 calc R
H8 H 0.5159 0.5565 0.0429 0.0440 Uiso 1.0 2 calc R
H10 H 0.5461 0.3835 0.2421 0.0359 Uiso 1.0 2 calc R
H11 H 0.5205 0.2369 0.2392 0.0419 Uiso 1.0 2 calc R
H12 H 0.3936 0.1910 0.1839 0.0440 Uiso 1.0 2 calc R
H13 H 0.2934 0.2943 0.1281 0.0446 Uiso 1.0 2 calc R
H14 H 0.3196 0.4418 0.1296 0.0388 Uiso 1.0 2 calc R
H15 H 0.5353 0.4123 0.3686 0.0418 Uiso 1.0 2 calc R
H16 H 0.6886 0.4928 0.3920 0.0429 Uiso 1.0 2 calc R
H17 H 0.6244 0.6383 0.4272 0.0385 Uiso 1.0 2 calc R
H19 H 0.4074 0.7030 0.4745 0.0517 Uiso 1.0 2 calc R
H20 H 0.2301 0.6681 0.4886 0.0652 Uiso 1.0 2 calc R
H21 H 0.1786 0.5434 0.4503 0.0746 Uiso 1.0 2 calc R
H22 H 0.3047 0.4475 0.3987 0.0609 Uiso 1.0 2 calc R
H24A H 0.6072 0.7730 0.1266 0.0386 Uiso 1.0 2 calc R
H24B H 0.7116 0.7859 0.1556 0.0386 Uiso 1.0 2 calc R
H25A H 0.7644 0.6708 0.0994 0.0284 Uiso 1.0 2 calc R
H25B H 0.6447 0.6359 0.1104 0.0284 Uiso 1.0 2 calc R
H27 H 0.3469 0.6921 0.3242 0.0341 Uiso 1.0 2 calc R
H28 H 0.1869 0.7663 0.3268 0.0421 Uiso 1.0 2 calc R
H29 H 0.1880 0.9019 0.2566 0.0447 Uiso 1.0 2 calc R
H30 H 0.3486 0.9641 0.1840 0.0449 Uiso 1.0 2 calc R
H31 H 0.5089 0.8925 0.1825 0.0364 Uiso 1.0 2 calc R
H33 H 0.7847 0.7927 0.2452 0.0423 Uiso 1.0 2 calc R
H34 H 0.8611 0.8717 0.3149 0.0496 Uiso 1.0 2 calc R
H35 H 0.7545 0.9285 0.4150 0.0457 Uiso 1.0 2 calc R
H36 H 0.5694 0.9086 0.4429 0.0435 Uiso 1.0 2 calc R
H37 H 0.4909 0.8320 0.3725 0.0396 Uiso 1.0 2 calc R
H39 H 0.7758 0.4200 0.2745 0.0333 Uiso 1.0 2 calc R
H40 H 0.8147 0.2855 0.2364 0.0437 Uiso 1.0 2 calc R
H41 H 0.8026 0.2635 0.1196 0.0467 Uiso 1.0 2 calc R
H42 H 0.7527 0.3749 0.0404 0.0431 Uiso 1.0 2 calc R
H43 H 0.7115 0.5109 0.0782 0.0331 Uiso 1.0 2 calc R
H45 H 0.9222 0.5997 0.1250 0.0388 Uiso 1.0 2 calc R
H46 H 1.0885 0.6373 0.1408 0.0509 Uiso 1.0 2 calc R
H47 H 1.1037 0.6693 0.2539 0.0602 Uiso 1.0 2 calc R
H48 H 0.9544 0.6649 0.3513 0.0604 Uiso 1.0 2 calc R
H49 H 0.7864 0.6284 0.3374 0.0456 Uiso 1.0 2 calc R
H51 H 0.9499 0.9705 0.3591 0.0230 Uiso 1.0 2 calc R
H53 H 1.1979 0.9300 0.4562 0.0283 Uiso 1.0 2 calc R
H55 H 1.2108 1.1279 0.2901 0.0244 Uiso 1.0 2 calc R
H59 H 0.8653 1.1327 0.3655 0.0258 Uiso 1.0 2 calc R
H61 H 0.5905 1.1025 0.3031 0.0266 Uiso 1.0 2 calc R
H63 H 0.8780 1.0753 0.1624 0.0225 Uiso 1.0 2 calc R
H67 H 1.2177 1.1421 0.1430 0.0263 Uiso 1.0 2 calc R
H69 H 1.2387 0.9590 0.0097 0.0306 Uiso 1.0 2 calc R
H71 H 0.9823 0.9615 0.1832 0.0266 Uiso 1.0 2 calc R
H75 H 1.0450 1.2268 0.3369 0.0299 Uiso 1.0 2 calc R
H77 H 1.0795 1.4563 0.2023 0.0400 Uiso 1.0 2 calc R
H79 H 1.0563 1.2330 0.1216 0.0291 Uiso 1.0 2 calc R

loop_
_atom_site_aniso_label
_atom_site_aniso_U_11
_atom_site_aniso_U_22
_atom_site_aniso_U_33
_atom_site_aniso_U_12
_atom_site_aniso_U_13
_atom_site_aniso_U_23
Ru1 0.02657(18) 0.01993(18) 0.01704(16) 0.00316(13) -0.00496(13) -0.00094(13)
P2 0.0221(6) 0.0206(6) 0.0213(6) 0.0028(5) -0.0062(5) -0.0028(5)
P1 0.0249(6) 0.0187(6) 0.0185(5) 0.0027(5) -0.0048(5) -0.0021(5)
F1 0.077(3) 0.0309(17) 0.049(2) -0.0182(16) 0.0139(18) -0.0146(15)
F2 0.0359(17) 0.0424(19) 0.062(3) 0.0001(14) 0.0134(16) 0.0104(16)
F3 0.085(3) 0.074(3) 0.068(3) -0.046(3) -0.053(3) 0.047(2)
F9 0.0432(19) 0.115(4) 0.0333(17) 0.033(2) -0.0172(15) -0.038(2)
F10 0.0220(14) 0.064(2) 0.0427(17) 0.0019(14) -0.0153(13) -0.0187(16)
F11 0.0470(17) 0.0315(16) 0.0489(18) 0.0078(13) -0.0274(15) -0.0188(14)
F12 0.0543(19) 0.0397(17) 0.0271(15) -0.0094(14) -0.0221(14) 0.0024(13)
F13 0.0381(17) 0.086(3) 0.0386(18) -0.0090(17) 0.0106(14) -0.0361(18)
F14 0.0479(19) 0.045(2) 0.0450(19) -0.0053(15) 0.0081(15) 0.0075(16)
F15 0.0279(15) 0.070(3) 0.0383(17) -0.0052(15) -0.0057(13) -0.0029(16)
F16 0.179(5) 0.037(3) 0.147(5) 0.009(3) -0.143(5) -0.016(3)
F17 0.053(2) 0.0410(19) 0.093(3) 0.0138(16) -0.027(2) -0.038(2)
F18 0.079(3) 0.085(4) 0.111(4) -0.042(3) 0.027(3) -0.068(3)
F19 0.292(8) 0.046(3) 0.078(4) 0.030(4) -0.112(5) -0.026(3)
F20 0.111(4) 0.165(6) 0.123(5) -0.005(4) 0.018(4) -0.118(5)
F21 0.150(5) 0.043(3) 0.079(3) -0.021(3) -0.051(3) -0.017(3)
C1 0.023(2) 0.016(2) 0.021(2) 0.0014(16) -0.0012(17) 0.0046(16)
C2 0.022(2) 0.019(2) 0.024(2) 0.0023(17) -0.0020(17) -0.0023(17)
C3 0.023(2) 0.023(3) 0.029(3) -0.0024(17) -0.0120(18) -0.0026(19)
C4 0.026(3) 0.029(3) 0.035(3) 0.0026(19) -0.016(2) -0.007(2)
C5 0.047(3) 0.027(3) 0.048(4) 0.010(3) -0.030(3) -0.006(3)
C6 0.046(4) 0.038(3) 0.050(4) 0.001(3) -0.029(3) 0.009(3)
C7 0.038(3) 0.063(4) 0.029(3) 0.005(3) -0.009(3) 0.010(3)
C8 0.030(3) 0.051(4) 0.031(3) 0.009(3) -0.011(2) -0.007(3)
C9 0.021(2) 0.025(3) 0.025(3) 0.0015(17) -0.0055(17) -0.0037(18)
C10 0.029(3) 0.027(3) 0.037(3) 0.0020(19) -0.013(2) -0.007(2)
C11 0.033(3) 0.023(3) 0.047(3) -0.002(2) -0.008(3) -0.000(3)
C12 0.032(3) 0.024(3) 0.053(4) -0.005(2) -0.007(3) -0.006(3)
C13 0.028(3) 0.036(3) 0.053(4) -0.003(2) -0.016(3) -0.012(3)
C14 0.026(3) 0.031(3) 0.044(3) 0.003(2) -0.013(2) -0.011(3)
C15 0.053(4) 0.025(3) 0.022(3) 0.002(3) -0.005(3) 0.0049(19)
C16 0.046(3) 0.038(3) 0.016(3) 0.010(3) -0.002(2) 0.009(2)
C17 0.041(3) 0.037(3) 0.017(3) 0.001(3) -0.006(2) -0.001(2)
C18 0.040(3) 0.030(3) 0.014(2) -0.000(2) -0.0080(19) 0.0027(18)
C19 0.053(4) 0.048(4) 0.025(3) 0.012(3) -0.005(3) -0.005(3)
C20 0.049(4) 0.073(5) 0.033(3) 0.020(4) 0.002(3) -0.003(3)
C21 0.036(4) 0.103(6) 0.040(4) -0.001(4) -0.002(3) 0.002(4)
C22 0.046(4) 0.069(5) 0.038(3) -0.018(3) -0.013(3) -0.001(3)
C23 0.042(3) 0.038(3) 0.018(3) -0.006(3) -0.004(2) 0.007(2)
C24 0.051(3) 0.020(3) 0.020(3) 0.007(2) -0.001(2) -0.0002(18)
C25 0.029(3) 0.024(3) 0.019(2) 0.0066(18) -0.0077(17) -0.0036(17)
C26 0.029(3) 0.021(3) 0.026(3) 0.0034(18) -0.0127(18) -0.0068(18)
C27 0.031(3) 0.028(3) 0.027(3) 0.0063(19) -0.0066(19) -0.0075(19)
C28 0.030(3) 0.040(3) 0.038(3) 0.008(3) -0.008(3) -0.016(3)
C29 0.036(3) 0.044(3) 0.042(3) 0.015(3) -0.020(3) -0.023(3)
C30 0.046(3) 0.030(3) 0.042(3) 0.014(3) -0.024(3) -0.004(3)
C31 0.035(3) 0.025(3) 0.034(3) 0.003(2) -0.013(2) -0.002(2)
C32 0.025(3) 0.021(3) 0.023(2) -0.0021(17) -0.0091(17) -0.0011(17)
C33 0.027(3) 0.032(3) 0.047(3) -0.001(2) -0.005(3) -0.011(3)
C34 0.025(3) 0.036(3) 0.067(4) -0.004(2) -0.013(3) -0.015(3)
C35 0.043(3) 0.034(3) 0.043(3) -0.010(3) -0.025(3) -0.003(3)
C36 0.037(3) 0.045(3) 0.028(3) -0.008(3) -0.004(2) -0.013(3)
C37 0.029(3) 0.040(3) 0.030(3) -0.005(2) -0.004(2) -0.011(3)
C38 0.019(2) 0.024(3) 0.026(3) 0.0027(17) -0.0010(17) -0.0033(18)
C39 0.023(3) 0.027(3) 0.032(3) 0.0033(18) -0.0074(19) -0.001(2)
C40 0.028(3) 0.028(3) 0.051(4) 0.007(2) -0.008(3) -0.002(3)
C41 0.031(3) 0.024(3) 0.061(4) 0.002(2) -0.004(3) -0.014(3)
C42 0.039(3) 0.031(3) 0.039(3) -0.001(3) -0.006(3) -0.017(3)
C43 0.028(3) 0.027(3) 0.029(3) 0.0029(19) -0.0050(19) -0.0096(19)
C44 0.025(3) 0.020(3) 0.042(3) 0.0022(18) -0.013(2) -0.005(2)
C45 0.030(3) 0.025(3) 0.043(3) -0.001(2) -0.012(3) -0.004(3)
C46 0.032(3) 0.025(3) 0.072(4) -0.001(2) -0.011(3) -0.012(3)
C47 0.031(3) 0.042(4) 0.086(5) -0.000(3) -0.025(3) -0.020(4)
C48 0.047(4) 0.055(4) 0.064(4) 0.000(3) -0.031(3) -0.026(4)
C49 0.036(3) 0.043(3) 0.041(3) 0.001(3) -0.017(3) -0.013(3)
C50 0.020(2) 0.020(2) 0.018(2) 0.0023(16) -0.0063(16) -0.0062(16)
C51 0.0179(19) 0.020(2) 0.020(2) 0.0001(16) -0.0065(16) -0.0039(17)
C52 0.0177(19) 0.024(3) 0.020(2) 0.0024(17) -0.0049(16) -0.0071(17)
C53 0.026(3) 0.026(3) 0.021(2) 0.0033(18) -0.0118(18) 0.0013(18)
C54 0.020(2) 0.032(3) 0.023(3) 0.0056(18) -0.0054(17) -0.0045(19)
C55 0.019(2) 0.024(3) 0.018(2) -0.0017(17) -0.0061(16) -0.0010(17)
C56 0.027(3) 0.028(3) 0.023(3) 0.0012(19) -0.0077(18) 0.0026(19)
C57 0.033(3) 0.051(4) 0.025(3) -0.001(3) -0.012(2) 0.006(3)
C58 0.0184(19) 0.017(2) 0.021(2) 0.0023(16) -0.0066(16) -0.0006(16)
C59 0.022(2) 0.024(3) 0.020(2) 0.0027(17) -0.0071(17) -0.0049(17)
C60 0.024(3) 0.027(3) 0.022(2) 0.0045(18) -0.0063(17) -0.0044(18)
C61 0.021(2) 0.022(3) 0.024(3) 0.0024(17) -0.0070(17) -0.0022(18)
C62 0.022(2) 0.021(2) 0.020(2) 0.0019(17) -0.0108(17) -0.0001(17)
C63 0.020(2) 0.018(2) 0.019(2) 0.0009(16) -0.0062(16) -0.0018(16)
C64 0.021(3) 0.061(4) 0.034(3) 0.014(3) -0.009(2) -0.019(3)
C65 0.022(2) 0.030(3) 0.029(3) 0.0006(18) -0.0112(18) -0.007(2)
C66 0.023(2) 0.025(3) 0.018(2) 0.0046(17) -0.0094(17) -0.0018(17)
C67 0.020(2) 0.026(3) 0.020(2) 0.0035(17) -0.0069(17) -0.0035(18)
C68 0.027(3) 0.031(3) 0.018(2) 0.0061(19) -0.0035(17) -0.0030(18)
C69 0.028(3) 0.033(3) 0.016(2) 0.0109(19) -0.0064(17) -0.0045(18)
C70 0.027(3) 0.025(3) 0.031(3) 0.0092(18) -0.0144(19) -0.0094(19)
C71 0.023(2) 0.022(3) 0.024(3) 0.0060(17) -0.0102(17) -0.0038(18)
C72 0.029(3) 0.042(3) 0.022(3) 0.001(2) -0.0006(19) -0.008(2)
C73 0.034(3) 0.029(3) 0.044(3) 0.007(2) -0.011(3) -0.013(3)
C74 0.0159(19) 0.026(3) 0.021(2) 0.0040(16) -0.0046(16) -0.0024(17)
C75 0.030(3) 0.022(3) 0.023(3) 0.0048(18) -0.0065(18) -0.0026(18)
C76 0.040(3) 0.027(3) 0.036(3) 0.001(2) -0.009(3) -0.008(3)
C77 0.030(3) 0.023(3) 0.044(3) 0.0035(19) -0.005(3) 0.000(2)
C78 0.021(2) 0.025(3) 0.031(3) 0.0045(18) -0.0021(18) 0.0029(19)
C79 0.019(2) 0.029(3) 0.024(3) 0.0045(18) -0.0029(17) -0.0029(18)
C80 0.097(6) 0.027(3) 0.051(4) 0.005(4) -0.021(4) -0.013(3)
C81 0.036(3) 0.034(3) 0.034(3) 0.004(3) -0.000(3) 0.009(3)
B1 0.018(3) 0.025(3) 0.015(2) 0.0005(18) -0.0050(17) -0.0024(18)

loop_
_atom_type_symbol
_atom_type_description
_atom_type_scat_dispersion_real
_atom_type_scat_dispersion_imag
_atom_type_scat_source
C C 0.0033 0.0016
;
International Tables for Crystallography
(1992, Vol. C, Tables 4.2.6.8 and 6.1.1.4)
;
H H 0.0000 0.0000
;
International Tables for Crystallography
(1992, Vol. C, Table 6.1.1.4)
;
B B 0.0013 0.0007
;
International Tables for Crystallography
(1992, Vol. C, Tables 4.2.6.8 and 6.1.1.4)
;
F F 0.0171 0.0103
;
International Tables for Crystallography
(1992, Vol. C, Tables 4.2.6.8 and 6.1.1.4)
;
P P 0.1023 0.0942
;
International Tables for Crystallography
(1992, Vol. C, Tables 4.2.6.8 and 6.1.1.4)
;
Ru Ru -1.2594 0.8363
;
International Tables for Crystallography
(1992, Vol. C, Tables 4.2.6.8 and 6.1.1.4)
;

loop_
_geom_angle_atom_site_label_1
_geom_angle_atom_site_label_2
_geom_angle_atom_site_label_3
_geom_angle
_geom_angle_publ_flag
P2 Ru1 P1 82.18(4) yes
P2 Ru1 C1 83.44(13) yes
P2 Ru1 C15 113.15(13) yes
P2 Ru1 C16 98.67(13) yes
P2 Ru1 C17 116.76(13) yes
P2 Ru1 C18 152.25(13) yes
P2 Ru1 C23 149.36(13) yes
P1 Ru1 C1 94.75(13) yes
P1 Ru1 C15 160.21(14) yes
P1 Ru1 C16 132.24(15) yes
P1 Ru1 C17 101.13(13) yes
P1 Ru1 C18 100.75(12) yes
P1 Ru1 C23 128.25(13) yes
C1 Ru1 C15 99.27(19) yes
C1 Ru1 C16 132.94(19) yes
C1 Ru1 C17 155.65(17) yes
C1 Ru1 C18 123.37(18) yes
C1 Ru1 C23 95.86(18) yes
C15 Ru1 C16 36.7(2) yes
C15 Ru1 C17 61.36(19) yes
C15 Ru1 C18 59.78(17) yes
C15 Ru1 C23 36.54(18) yes
C16 Ru1 C17 36.20(19) yes
C16 Ru1 C18 58.84(17) yes
C16 Ru1 C23 59.77(19) yes
C17 Ru1 C18 35.49(18) yes
C17 Ru1 C23 59.80(19) yes
C18 Ru1 C23 34.87(18) yes
Ru1 P2 C25 107.24(14) yes
Ru1 P2 C38 116.50(13) yes
Ru1 P2 C44 119.08(17) yes
C25 P2 C38 106.8(2) yes
C25 P2 C44 104.7(2) yes
C38 P2 C44 101.4(2) yes
Ru1 P1 C24 109.66(15) yes
Ru1 P1 C26 117.09(14) yes
Ru1 P1 C32 114.75(15) yes
C24 P1 C26 106.4(3) yes
C24 P1 C32 105.5(2) yes
C26 P1 C32 102.5(3) yes
F25 F4 F26 24.5(9) yes
F25 F4 F27 122.4(10) yes
F25 F4 C57 52.7(6) yes
F26 F4 F27 146.6(15) yes
F26 F4 C57 74.4(11) yes
F27 F4 C57 73.0(8) yes
F25 F5 F28 104.7(9) yes
F25 F5 C57 59.0(8) yes
F28 F5 C57 53.1(5) yes
F27 F6 F28 127.6(10) yes
F27 F6 C57 61.7(5) yes
F28 F6 C57 70.7(8) yes
F30 F7 F32 13.4(11) yes
F30 F7 C64 63.1(10) yes
F32 F7 C64 50.2(8) yes
F32 F8 F33 137.0(16) yes
F32 F8 C64 57.5(9) yes
F33 F8 C64 83.3(11) yes
F24 F22 F31 109.2(9) yes
F24 F22 C81 52.4(5) yes
F31 F22 C81 67.4(8) yes
F29 F23 F34 21.2(9) yes
F29 F23 F35 99.8(7) yes
F29 F23 C81 52.1(5) yes
F34 F23 F35 120.4(12) yes
F34 F23 C81 72.5(10) yes
F35 F23 C81 55.4(6) yes
F22 F24 F35 107.5(13) yes
F22 F24 C81 48.8(5) yes
F35 F24 C81 64.8(12) yes
F4 F25 F5 123.1(10) yes
F4 F25 F26 21.5(8) yes
F4 F25 C57 56.2(7) yes
F5 F25 F26 144.6(14) yes
F5 F25 C57 72.2(8) yes
F26 F25 C57 75.1(11) yes
F4 F26 F25 134.0(15) yes
F4 F26 F27 19.2(9) yes
F4 F26 C57 72.1(11) yes
F25 F26 F27 115.1(11) yes
F25 F26 C57 66.1(10) yes
F27 F26 C57 53.5(5) yes
F4 F27 F6 109.3(9) yes
F4 F27 F26 14.2(7) yes
F4 F27 C57 63.1(8) yes
F6 F27 F26 95.6(7) yes
F6 F27 C57 53.7(5) yes
F26 F27 C57 49.3(5) yes
F5 F28 F6 131.8(10) yes
F5 F28 C57 61.4(5) yes
F6 F28 C57 73.1(8) yes
F23 F29 F31 100.6(10) yes
F23 F29 F34 14.0(7) yes
F23 F29 C81 49.3(5) yes
F31 F29 F34 114.1(13) yes
F31 F29 C81 59.4(7) yes
F34 F29 C81 62.7(8) yes
F7 F30 F32 156.0(19) yes
F7 F30 C64 91.7(12) yes
F32 F30 C64 65.1(13) yes
F22 F31 F29 149.5(13) yes
F22 F31 C81 75.9(9) yes
F29 F31 C81 73.6(8) yes
F7 F32 F8 138.9(15) yes
F7 F32 F30 10.7(9) yes
F7 F32 F33 124.1(12) yes
F7 F32 C64 68.9(9) yes
F8 F32 F30 150(2) yes
F8 F32 F33 15.2(7) yes
F8 F32 C64 71.2(10) yes
F30 F32 F33 134.7(17) yes
F30 F32 C64 79.1(13) yes
F33 F32 C64 57.9(8) yes
F8 F33 F32 27.8(11) yes
F8 F33 C64 70.7(10) yes
F32 F33 C64 45.8(6) yes
F23 F34 F29 144.8(15) yes
F23 F34 C81 75.7(10) yes
F29 F34 C81 70.2(8) yes
F23 F35 F24 148.4(15) yes
F23 F35 C81 61.4(7) yes
F24 F35 C81 88.4(12) yes
Ru1 C1 C2 175.5(4) yes
C1 C2 C3 114.9(4) yes
C1 C2 C9 124.3(4) yes
C3 C2 C9 120.7(5) yes
C2 C3 C4 120.7(4) yes
C2 C3 C8 119.6(4) yes
C4 C3 C8 119.7(5) yes
C3 C4 C5 120.3(5) yes
C4 C5 C6 119.7(5) yes
C5 C6 C7 120.3(5) yes
C6 C7 C8 120.4(5) yes
C3 C8 C7 119.6(5) yes
C2 C9 C10 120.8(5) yes
C2 C9 C14 120.3(4) yes
C10 C9 C14 118.9(5) yes
C9 C10 C11 120.4(5) yes
C10 C11 C12 121.1(5) yes
C11 C12 C13 118.8(5) yes
C12 C13 C14 120.5(6) yes
C9 C14 C13 120.3(5) yes
Ru1 C15 C16 72.4(3) yes
Ru1 C15 C23 76.1(3) yes
C16 C15 C23 107.1(5) yes
Ru1 C16 C15 70.9(3) yes
Ru1 C16 C17 73.7(3) yes
C15 C16 C17 109.8(5) yes
Ru1 C17 C16 70.1(3) yes
Ru1 C17 C18 75.9(3) yes
C16 C17 C18 106.8(5) yes
Ru1 C18 C17 68.6(3) yes
Ru1 C18 C19 130.3(4) yes
Ru1 C18 C23 70.9(3) yes
C17 C18 C19 131.8(5) yes
C17 C18 C23 108.5(5) yes
C19 C18 C23 119.5(5) yes
C18 C19 C20 118.6(6) yes
C19 C20 C21 122.0(6) yes
C20 C21 C22 121.4(6) yes
C21 C22 C23 118.2(7) yes
Ru1 C23 C15 67.3(3) yes
Ru1 C23 C18 74.3(3) yes
Ru1 C23 C22 126.6(4) yes
C15 C23 C18 107.6(5) yes
C15 C23 C22 132.2(6) yes
C18 C23 C22 120.2(5) yes
P1 C24 C25 112.4(3) yes
P2 C25 C24 111.2(3) yes
P1 C26 C27 120.1(4) yes
P1 C26 C31 120.0(4) yes
C27 C26 C31 119.7(5) yes
C26 C27 C28 119.7(5) yes
C27 C28 C29 120.3(5) yes
C28 C29 C30 119.8(5) yes
C29 C30 C31 120.5(5) yes
C26 C31 C30 119.9(4) yes
P1 C32 C33 121.7(4) yes
P1 C32 C37 119.3(4) yes
C33 C32 C37 119.0(5) yes
C32 C33 C34 120.3(5) yes
C33 C34 C35 120.7(5) yes
C34 C35 C36 119.2(6) yes
C35 C36 C37 120.9(5) yes
C32 C37 C36 119.9(5) yes
P2 C38 C39 118.0(4) yes
P2 C38 C43 122.8(4) yes
C39 C38 C43 119.3(5) yes
C38 C39 C40 120.4(5) yes
C39 C40 C41 119.8(5) yes
C40 C41 C42 120.7(5) yes
C41 C42 C43 120.0(6) yes
C38 C43 C42 119.8(5) yes
P2 C44 C45 118.0(5) yes
P2 C44 C49 122.5(4) yes
C45 C44 C49 119.5(5) yes
C44 C45 C46 120.0(6) yes
C45 C46 C47 120.0(5) yes
C46 C47 C48 120.3(6) yes
C47 C48 C49 120.8(7) yes
C44 C49 C48 119.4(5) yes
C51 C50 C55 115.8(4) yes
C51 C50 B1 123.0(4) yes
C55 C50 B1 120.8(4) yes
C50 C51 C52 122.2(4) yes
C51 C52 C53 120.8(4) yes
C51 C52 C56 119.5(4) yes
C53 C52 C56 119.6(4) yes
C52 C53 C54 117.9(4) yes
C53 C54 C55 121.1(5) yes
C53 C54 C57 119.5(5) yes
C55 C54 C57 119.4(4) yes
C50 C55 C54 122.2(4) yes
F1 C56 F2 104.6(4) yes
F1 C56 F3 106.7(4) yes
F1 C56 C52 112.3(4) yes
F2 C56 F3 105.7(4) yes
F2 C56 C52 113.2(4) yes
F3 C56 C52 113.6(5) yes
F4 C57 F5 115.7(7) yes
F4 C57 F6 102.4(6) yes
F4 C57 F25 71.1(8) yes
F4 C57 F26 33.5(7) yes
F4 C57 F27 43.9(6) yes
F4 C57 F28 125.2(7) yes
F4 C57 C54 114.0(6) yes
F5 C57 F6 100.5(6) yes
F5 C57 F25 48.9(6) yes
F5 C57 F26 87.0(7) yes
F5 C57 F27 141.5(7) yes
F5 C57 F28 65.6(6) yes
F5 C57 C54 109.9(5) yes
F6 C57 F25 130.5(7) yes
F6 C57 F26 127.1(7) yes
F6 C57 F27 64.7(5) yes
F6 C57 F28 36.2(6) yes
F6 C57 C54 113.5(6) yes
F25 C57 F26 38.9(7) yes
F25 C57 F27 112.4(8) yes
F25 C57 F28 107.0(8) yes
F25 C57 C54 113.7(6) yes
F26 C57 F27 77.2(7) yes
F26 C57 F28 129.8(8) yes
F26 C57 C54 112.6(6) yes
F27 C57 F28 98.5(6) yes
F27 C57 C54 108.5(6) yes
F28 C57 C54 115.9(6) yes
C59 C58 C63 116.0(4) yes
C59 C58 B1 119.4(4) yes
C63 C58 B1 124.1(4) yes
C58 C59 C60 121.8(5) yes
C59 C60 C61 121.4(4) yes
C59 C60 C64 120.5(5) yes
C61 C60 C64 118.0(4) yes
C60 C61 C62 117.2(4) yes
C61 C62 C63 121.8(5) yes
C61 C62 C65 120.4(4) yes
C63 C62 C65 117.8(4) yes
C58 C63 C62 121.6(4) yes
F7 C64 F8 111.6(6) yes
F7 C64 F9 96.0(6) yes
F7 C64 F30 25.2(5) yes
F7 C64 F32 60.9(9) yes
F7 C64 F33 133.7(6) yes
F7 C64 C60 107.1(5) yes
F8 C64 F9 112.3(5) yes
F8 C64 F30 87.0(6) yes
F8 C64 F32 51.4(9) yes
F8 C64 F33 25.9(5) yes
F8 C64 C60 112.6(6) yes
F9 C64 F30 111.4(6) yes
F9 C64 F32 123.5(9) yes
F9 C64 F33 93.4(6) yes
F9 C64 C60 115.8(4) yes
F30 C64 F32 35.8(9) yes
F30 C64 F33 110.9(6) yes
F30 C64 C60 114.3(5) yes
F32 C64 F33 76.2(9) yes
F32 C64 C60 120.1(9) yes
F33 C64 C60 109.0(6) yes
F10 C65 F11 106.4(4) yes
F10 C65 F12 106.4(4) yes
F10 C65 C62 113.3(4) yes
F11 C65 F12 105.4(4) yes
F11 C65 C62 112.4(4) yes
F12 C65 C62 112.3(4) yes
C67 C66 C71 115.9(4) yes
C67 C66 B1 120.5(4) yes
C71 C66 B1 123.6(4) yes
C66 C67 C68 122.3(5) yes
C67 C68 C69 120.8(4) yes
C67 C68 C72 118.0(5) yes
C69 C68 C72 121.1(4) yes
C68 C69 C70 118.6(4) yes
C69 C70 C71 120.3(5) yes
C69 C70 C73 119.5(5) yes
C71 C70 C73 120.2(4) yes
C66 C71 C70 122.0(4) yes
F13 C72 F14 106.5(4) yes
F13 C72 F15 106.7(4) yes
F13 C72 C68 113.5(5) yes
F14 C72 F15 105.0(5) yes
F14 C72 C68 112.3(4) yes
F15 C72 C68 112.2(4) yes
F16 C73 F17 104.5(5) yes
F16 C73 F18 105.9(5) yes
F16 C73 C70 112.0(5) yes
F17 C73 F18 106.4(5) yes
F17 C73 C70 113.5(5) yes
F18 C73 C70 113.9(5) yes
C75 C74 C79 116.1(4) yes
C75 C74 B1 122.0(4) yes
C79 C74 B1 121.6(4) yes
C74 C75 C76 122.0(5) yes
C75 C76 C77 120.8(5) yes
C75 C76 C80 119.3(5) yes
C77 C76 C80 119.9(5) yes
C76 C77 C78 118.3(5) yes
C77 C78 C79 121.0(5) yes
C77 C78 C81 119.5(5) yes
C79 C78 C81 119.5(5) yes
C74 C79 C78 121.9(5) yes
F19 C80 F20 106.7(6) yes
F19 C80 F21 106.6(7) yes
F19 C80 C76 113.4(5) yes
F20 C80 F21 104.4(6) yes
F20 C80 C76 111.7(7) yes
F21 C80 C76 113.4(5) yes
F22 C81 F23 138.9(6) yes
F22 C81 F24 78.8(6) yes
F22 C81 F29 83.6(6) yes
F22 C81 F31 36.7(6) yes
F22 C81 F34 122.5(7) yes
F22 C81 F35 101.8(7) yes
F22 C81 C78 110.7(5) yes
F23 C81 F24 89.7(6) yes
F23 C81 F29 78.6(6) yes
F23 C81 F31 115.6(6) yes
F23 C81 F34 31.8(7) yes
F23 C81 F35 63.3(7) yes
F23 C81 C78 110.1(6) yes
F24 C81 F29 137.4(7) yes
F24 C81 F31 107.2(7) yes
F24 C81 F34 115.4(7) yes
F24 C81 F35 26.8(6) yes
F24 C81 C78 113.1(5) yes
F29 C81 F31 46.9(7) yes
F29 C81 F34 47.1(7) yes
F29 C81 F35 127.7(7) yes
F29 C81 C78 109.3(6) yes
F31 C81 F34 89.0(7) yes
F31 C81 F35 120.9(8) yes
F31 C81 C78 117.7(6) yes
F34 C81 F35 91.4(8) yes
F34 C81 C78 112.2(7) yes
F35 C81 C78 116.5(6) yes
C50 B1 C58 112.5(3) yes
C50 B1 C66 104.6(4) yes
C50 B1 C74 111.6(4) yes
C58 B1 C66 113.3(4) yes
C58 B1 C74 103.5(4) yes
C66 B1 C74 111.6(3) yes
C3 C4 H4 119.868 no
C5 C4 H4 119.860 no
C4 C5 H5 120.152 no
C6 C5 H5 120.153 no
C5 C6 H6 119.867 no
C7 C6 H6 119.864 no
C6 C7 H7 119.810 no
C8 C7 H7 119.811 no
C3 C8 H8 120.197 no
C7 C8 H8 120.183 no
C9 C10 H10 119.812 no
C11 C10 H10 119.825 no
C10 C11 H11 119.442 no
C12 C11 H11 119.446 no
C11 C12 H12 120.604 no
C13 C12 H12 120.602 no
C12 C13 H13 119.748 no
C14 C13 H13 119.751 no
C9 C14 H14 119.862 no
C13 C14 H14 119.848 no
Ru1 C15 H15 117.126 no
C16 C15 H15 126.462 no
C23 C15 H15 126.477 no
Ru1 C16 H16 121.934 no
C15 C16 H16 125.117 no
C17 C16 H16 125.108 no
Ru1 C17 H17 119.278 no
C16 C17 H17 126.619 no
C18 C17 H17 126.621 no
C18 C19 H19 120.684 no
C20 C19 H19 120.674 no
C19 C20 H20 119.016 no
C21 C20 H20 119.008 no
C20 C21 H21 119.289 no
C22 C21 H21 119.269 no
C21 C22 H22 120.912 no
C23 C22 H22 120.906 no
P1 C24 H24A 109.124 no
P1 C24 H24B 109.117 no
C25 C24 H24A 109.117 no
C25 C24 H24B 109.106 no
H24A C24 H24B 107.851 no
P2 C25 H25A 109.401 no
P2 C25 H25B 109.402 no
C24 C25 H25A 109.393 no
C24 C25 H25B 109.389 no
H25A C25 H25B 108.005 no
C26 C27 H27 120.132 no
C28 C27 H27 120.133 no
C27 C28 H28 119.868 no
C29 C28 H28 119.867 no
C28 C29 H29 120.075 no
C30 C29 H29 120.087 no
C29 C30 H30 119.768 no
C31 C30 H30 119.769 no
C26 C31 H31 120.030 no
C30 C31 H31 120.026 no
C32 C33 H33 119.851 no
C34 C33 H33 119.848 no
C33 C34 H34 119.663 no
C35 C34 H34 119.669 no
C34 C35 H35 120.396 no
C36 C35 H35 120.393 no
C35 C36 H36 119.566 no
C37 C36 H36 119.564 no
C32 C37 H37 120.053 no
C36 C37 H37 120.072 no
C38 C39 H39 119.783 no
C40 C39 H39 119.776 no
C39 C40 H40 120.111 no
C41 C40 H40 120.092 no
C40 C41 H41 119.645 no
C42 C41 H41 119.639 no
C41 C42 H42 120.014 no
C43 C42 H42 119.999 no
C38 C43 H43 120.097 no
C42 C43 H43 120.110 no
C44 C45 H45 120.000 no
C46 C45 H45 119.998 no
C45 C46 H46 120.000 no
C47 C46 H46 119.985 no
C46 C47 H47 119.831 no
C48 C47 H47 119.822 no
C47 C48 H48 119.585 no
C49 C48 H48 119.596 no
C44 C49 H49 120.330 no
C48 C49 H49 120.306 no
C50 C51 H51 118.921 no
C52 C51 H51 118.923 no
C52 C53 H53 121.044 no
C54 C53 H53 121.046 no
C50 C55 H55 118.900 no
C54 C55 H55 118.895 no
C58 C59 H59 119.119 no
C60 C59 H59 119.100 no
C60 C61 H61 121.385 no
C62 C61 H61 121.388 no
C58 C63 H63 119.217 no
C62 C63 H63 119.206 no
C66 C67 H67 118.851 no
C68 C67 H67 118.845 no
C68 C69 H69 120.715 no
C70 C69 H69 120.724 no
C66 C71 H71 118.983 no
C70 C71 H71 118.977 no
C74 C75 H75 119.006 no
C76 C75 H75 119.003 no
C76 C77 H77 120.875 no
C78 C77 H77 120.855 no
C74 C79 H79 119.081 no
C78 C79 H79 119.068 no

loop_
_geom_bond_atom_site_label_1
_geom_bond_atom_site_label_2
_geom_bond_distance
_geom_bond_publ_flag
Ru1 P2 2.2622(11) yes
Ru1 P1 2.3235(12) yes
Ru1 C1 1.845(5) yes
Ru1 C15 2.232(5) yes
Ru1 C16 2.251(5) yes
Ru1 C17 2.297(5) yes
Ru1 C18 2.392(5) yes
Ru1 C23 2.348(5) yes
P2 C25 1.831(5) yes
P2 C38 1.812(5) yes
P2 C44 1.825(6) yes
P1 C24 1.848(5) yes
P1 C26 1.814(5) yes
P1 C32 1.820(5) yes
F1 C56 1.330(6) yes
F2 C56 1.328(6) yes
F3 C56 1.318(7) yes
F4 F25 1.512(15) yes
F4 F26 0.770(15) yes
F4 F27 1.032(14) yes
F4 C57 1.327(12) yes
F5 F25 1.117(13) yes
F5 F28 1.465(12) yes
F5 C57 1.412(10) yes
F6 F27 1.462(11) yes
F6 F28 0.804(12) yes
F6 C57 1.303(8) yes
F7 F30 0.624(12) yes
F7 F32 1.373(18) yes
F7 C64 1.466(11) yes
F8 F32 1.119(18) yes
F8 F33 0.628(13) yes
F8 C64 1.356(9) yes
F9 C64 1.304(7) yes
F10 C65 1.337(5) yes
F11 C65 1.343(6) yes
F12 C65 1.340(5) yes
F13 C72 1.336(6) yes
F14 C72 1.351(6) yes
F15 C72 1.336(7) yes
F16 C73 1.325(9) yes
F17 C73 1.320(6) yes
F18 C73 1.308(6) yes
F19 C80 1.310(10) yes
F20 C80 1.321(9) yes
F21 C80 1.314(8) yes
F22 F24 1.756(11) yes
F22 F31 0.829(12) yes
F22 C81 1.346(9) yes
F23 F29 1.773(14) yes
F23 F34 0.745(15) yes
F23 F35 1.394(14) yes
F23 C81 1.370(9) yes
F24 F35 0.639(13) yes
F24 C81 1.418(11) yes
F25 F26 0.872(15) yes
F25 C57 1.271(13) yes
F26 F27 1.727(14) yes
F26 C57 1.343(12) yes
F27 C57 1.424(10) yes
F28 C57 1.286(9) yes
F29 F31 1.087(15) yes
F29 F34 1.111(15) yes
F29 C81 1.427(12) yes
F30 F32 0.780(18) yes
F30 C64 1.308(9) yes
F31 C81 1.281(10) yes
F32 F33 1.636(19) yes
F32 C64 1.208(16) yes
F33 C64 1.427(10) yes
F34 C81 1.349(11) yes
F35 C81 1.284(12) yes
C1 C2 1.320(7) yes
C2 C3 1.508(7) yes
C2 C9 1.490(7) yes
C3 C4 1.378(7) yes
C3 C8 1.395(7) yes
C4 C5 1.394(7) yes
C5 C6 1.369(8) yes
C6 C7 1.385(8) yes
C7 C8 1.377(8) yes
C9 C10 1.387(7) yes
C9 C14 1.383(8) yes
C10 C11 1.388(7) yes
C11 C12 1.371(9) yes
C12 C13 1.389(8) yes
C13 C14 1.395(8) yes
C15 C16 1.412(8) yes
C15 C23 1.440(8) yes
C16 C17 1.414(8) yes
C17 C18 1.432(7) yes
C18 C19 1.431(8) yes
C18 C23 1.421(8) yes
C19 C20 1.359(9) yes
C20 C21 1.408(11) yes
C21 C22 1.374(10) yes
C22 C23 1.427(8) yes
C24 C25 1.535(7) yes
C26 C27 1.388(6) yes
C26 C31 1.391(7) yes
C27 C28 1.394(7) yes
C28 C29 1.381(7) yes
C29 C30 1.381(7) yes
C30 C31 1.384(8) yes
C32 C33 1.394(7) yes
C32 C37 1.397(7) yes
C33 C34 1.377(9) yes
C34 C35 1.383(8) yes
C35 C36 1.384(8) yes
C36 C37 1.379(9) yes
C38 C39 1.400(7) yes
C38 C43 1.390(7) yes
C39 C40 1.377(7) yes
C40 C41 1.383(9) yes
C41 C42 1.373(8) yes
C42 C43 1.397(7) yes
C44 C45 1.401(7) yes
C44 C49 1.392(9) yes
C45 C46 1.385(8) yes
C46 C47 1.375(11) yes
C47 C48 1.372(8) yes
C48 C49 1.388(9) yes
C50 C51 1.400(6) yes
C50 C55 1.406(6) yes
C50 B1 1.642(7) yes
C51 C52 1.400(6) yes
C52 C53 1.386(7) yes
C52 C56 1.491(6) yes
C53 C54 1.392(6) yes
C54 C55 1.386(7) yes
C54 C57 1.501(8) yes
C58 C59 1.406(6) yes
C58 C63 1.395(7) yes
C58 B1 1.645(6) yes
C59 C60 1.391(6) yes
C60 C61 1.386(7) yes
C60 C64 1.488(7) yes
C61 C62 1.381(6) yes
C62 C63 1.396(6) yes
C62 C65 1.499(7) yes
C66 C67 1.401(6) yes
C66 C71 1.406(7) yes
C66 B1 1.649(7) yes
C67 C68 1.388(6) yes
C68 C69 1.381(7) yes
C68 C72 1.501(6) yes
C69 C70 1.394(6) yes
C70 C71 1.395(7) yes
C70 C73 1.490(8) yes
C74 C75 1.394(7) yes
C74 C79 1.401(6) yes
C74 B1 1.635(7) yes
C75 C76 1.396(7) yes
C76 C77 1.380(7) yes
C76 C80 1.501(9) yes
C77 C78 1.379(8) yes
C78 C79 1.391(7) yes
C78 C81 1.495(7) yes
C4 H4 0.950 no
C5 H5 0.950 no
C6 H6 0.950 no
C7 H7 0.950 no
C8 H8 0.950 no
C10 H10 0.950 no
C11 H11 0.950 no
C12 H12 0.950 no
C13 H13 0.950 no
C14 H14 0.950 no
C15 H15 0.950 no
C16 H16 0.950 no
C17 H17 0.950 no
C19 H19 0.950 no
C20 H20 0.950 no
C21 H21 0.950 no
C22 H22 0.950 no
C24 H24A 0.990 no
C24 H24B 0.990 no
C25 H25A 0.990 no
C25 H25B 0.990 no
C27 H27 0.950 no
C28 H28 0.950 no
C29 H29 0.950 no
C30 H30 0.950 no
C31 H31 0.950 no
C33 H33 0.950 no
C34 H34 0.950 no
C35 H35 0.950 no
C36 H36 0.950 no
C37 H37 0.950 no
C39 H39 0.950 no
C40 H40 0.950 no
C41 H41 0.950 no
C42 H42 0.950 no
C43 H43 0.950 no
C45 H45 0.950 no
C46 H46 0.950 no
C47 H47 0.950 no
C48 H48 0.950 no
C49 H49 0.950 no
C51 H51 0.950 no
C53 H53 0.950 no
C55 H55 0.950 no
C59 H59 0.950 no
C61 H61 0.950 no
C63 H63 0.950 no
C67 H67 0.950 no
C69 H69 0.950 no
C71 H71 0.950 no
C75 H75 0.950 no
C77 H77 0.950 no
C79 H79 0.950 no

loop_
_geom_contact_atom_site_label_1
_geom_contact_atom_site_label_2
_geom_contact_distance
_geom_contact_publ_flag
_geom_contact_site_symmetry_2
F1 C51 3.045(5) no .
F1 C53 3.303(6) no .
F2 C51 2.867(5) no .
F2 C53 3.518(5) no .
F3 C53 2.726(6) no .
F4 C53 2.730(11) no .
F5 C53 3.485(9) no .
F5 C55 2.924(10) no .
F6 C53 3.442(7) no .
F6 C55 2.920(8) no .
F7 C59 3.305(10) no .
F7 C61 3.059(11) no .
F8 C59 3.540(8) no .
F8 C61 2.823(9) no .
F9 C59 2.764(6) no .
F10 C61 2.727(6) no .
F11 C61 3.435(6) no .
F11 C63 2.926(6) no .
F12 C61 3.436(6) no .
F12 C63 2.933(6) no .
F13 C69 2.753(5) no .
F14 C67 2.868(5) no .
F14 C69 3.495(6) no .
F15 C67 2.990(5) no .
F15 C69 3.396(6) no .
F16 C69 3.039(8) no .
F16 C71 3.302(8) no .
F17 C69 2.858(6) no .
F17 C71 3.532(6) no .
F18 C71 2.742(7) no .
F19 C75 2.781(8) no .
F19 C77 3.566(8) no .
F20 C75 3.180(8) no .
F20 C77 3.171(8) no .
F21 C75 3.586(7) no .
F21 C77 2.773(8) no .
F22 C77 2.961(10) no .
F22 C79 3.395(9) no .
F23 C77 3.338(9) no .
F23 C79 2.990(8) no .
F24 C79 2.821(9) no .
F25 C53 3.031(12) no .
F25 C55 3.315(13) no .
F26 C53 2.771(12) no .
F26 C55 3.594(12) no .
F27 C53 2.891(9) no .
F27 C55 3.475(10) no .
F28 C55 2.762(10) no .
F29 C77 2.708(11) no .
F30 C59 3.469(8) no .
F30 C61 2.882(9) no .
F31 C77 2.816(10) no .
F32 C59 3.578(14) no .
F32 C61 2.762(16) no .
F33 C59 3.369(9) no .
F33 C61 3.017(10) no .
F34 C77 3.077(11) no .
F34 C79 3.294(11) no .
F35 C79 2.753(10) no .
C1 C4 3.031(7) no .
C1 C8 3.418(7) no .
C1 C10 2.971(7) no .
C1 C22 3.531(7) no .
C1 C24 3.597(6) no .
C1 C25 3.169(6) no .
C1 C38 3.325(6) no .
C3 C6 2.767(8) no .
C3 C14 2.993(7) no .
C4 C7 2.758(7) no .
C4 C26 3.482(8) no .
C4 C27 3.244(8) no .
C5 C8 2.772(8) no .
C8 C9 3.254(7) no .
C8 C14 3.418(7) no .
C9 C12 2.797(7) no .
C10 C13 2.758(8) no .
C10 C38 3.512(7) no .
C10 C43 3.496(6) no .
C11 C14 2.758(8) no .
C16 C49 3.499(7) no .
C18 C21 2.791(9) no .
C19 C22 2.844(10) no .
C19 C27 3.408(8) no .
C20 C23 2.783(9) no .
C20 C27 3.410(7) no .
C24 C31 3.274(7) no .
C24 C33 3.218(9) no .
C24 C44 3.551(7) no .
C25 C43 3.156(7) no .
C25 C45 3.302(7) no .
C26 C29 2.779(7) no .
C26 C37 3.099(8) no .
C27 C30 2.771(7) no .
C28 C31 2.770(7) no .
C31 C32 3.364(7) no .
C31 C37 3.547(8) no .
C32 C35 2.786(8) no .
C33 C36 2.761(8) no .
C33 C49 3.191(8) no .
C34 C37 2.767(7) no .
C38 C41 2.774(7) no .
C38 C45 3.199(7) no .
C39 C42 2.769(8) no .
C39 C44 3.255(7) no .
C40 C43 2.777(7) no .
C44 C47 2.774(8) no .
C45 C48 2.762(10) no .
C46 C49 2.778(7) no .
C50 C53 2.855(7) no .
C50 C59 3.186(6) no .
C50 C67 3.388(6) no .
C50 C71 3.450(7) no .
C50 C75 3.092(6) no .
C51 C54 2.755(7) no .
C51 C58 3.127(6) no .
C51 C59 3.290(6) no .
C51 C66 3.487(6) no .
C52 C55 2.757(6) no .
C55 C66 3.302(7) no .
C55 C67 3.544(6) no .
C55 C74 3.140(6) no .
C55 C75 3.217(6) no .
C58 C61 2.855(6) no .
C58 C71 3.190(6) no .
C58 C75 3.383(7) no .
C58 C79 3.346(6) no .
C59 C62 2.745(7) no .
C59 C74 3.194(6) no .
C59 C75 3.449(6) no .
C60 C63 2.751(6) no .
C63 C66 3.137(6) no .
C63 C71 3.112(6) no .
C63 C74 3.523(7) no .
C66 C69 2.845(6) no .
C66 C79 3.119(7) no .
C67 C70 2.760(7) no .
C67 C74 3.079(6) no .
C67 C79 3.143(7) no .
C68 C71 2.758(6) no .
C74 C77 2.841(7) no .
C75 C78 2.748(7) no .
C76 C79 2.750(8) no .
F1 C28 3.452(6) no 1_655
F2 F5 3.264(7) no 2_776
F2 F25 3.031(10) no 2_776
F2 F26 3.440(10) no 2_776
F2 C35 3.398(7) no .
F2 C53 3.266(6) no 2_776
F2 C54 3.208(6) no 2_776
F3 F9 3.246(6) no 2_776
F3 F19 3.413(6) no 2_776
F4 F8 3.127(13) no 1_655
F4 F8 3.069(13) no 2_776
F4 F9 3.210(10) no 2_776
F4 F33 3.457(15) no 1_655
F4 F33 2.524(14) no 2_776
F5 F2 3.264(7) no 2_776
F5 F8 3.538(11) no 1_655
F5 F32 3.261(18) no 1_655
F6 F10 2.850(7) no 1_655
F6 C12 3.561(8) no 1_665
F6 C30 3.520(10) no 1_655
F6 C61 3.414(8) no 1_655
F7 C19 3.388(11) no 2_676
F8 F4 3.127(13) no 1_455
F8 F4 3.069(13) no 2_776
F8 F5 3.538(11) no 1_455
F8 F25 3.177(13) no 1_455
F8 F26 3.082(13) no 1_455
F8 F26 3.198(13) no 2_776
F8 F27 3.492(13) no 1_455
F8 F33 3.587(11) no 2_676
F8 C36 3.578(10) no .
F8 C36 3.302(9) no 2_676
F9 F3 3.246(6) no 2_776
F9 F4 3.210(10) no 2_776
F9 F26 3.425(11) no 2_776
F9 C19 3.503(8) no 2_676
F9 C53 3.474(6) no 2_776
F10 F6 2.850(7) no 1_455
F10 F15 3.233(5) no 1_455
F10 F28 3.245(9) no 1_455
F10 C11 3.598(6) no 1_565
F10 C12 3.582(6) no 1_565
F10 C31 3.422(6) no .
F11 F13 2.956(5) no 2_775
F11 C33 3.522(6) no .
F12 F17 3.302(5) no 2_775
F12 C41 3.503(7) no 1_565
F12 C69 3.506(6) no 2_775
F13 F11 2.956(5) no 2_775
F13 F15 3.242(5) no 2_875
F13 C31 3.595(5) no 2_775
F14 C24 3.251(6) no 2_775
F14 C25 3.581(6) no 2_775
F15 F10 3.233(5) no 1_655
F15 F13 3.242(5) no 2_875
F15 C12 3.600(7) no 1_665
F15 C30 3.503(6) no 1_655
F16 F16 3.030(6) no 2_775
F16 C70 3.381(7) no 2_775
F16 C71 3.600(7) no 2_775
F17 F12 3.302(5) no 2_775
F17 C5 3.249(7) no 1_655
F17 C6 3.382(7) no 1_655
F17 C46 3.478(6) no .
F18 C45 3.556(7) no .
F18 C46 3.370(7) no .
F19 F3 3.413(6) no 2_776
F21 C47 3.326(8) no 1_565
F21 C48 3.590(8) no 1_565
F22 F22 2.928(10) no 2_785
F22 F24 3.342(10) no 2_785
F22 F31 3.045(12) no 2_785
F22 F35 3.565(12) no 2_785
F22 C38 3.560(8) no 1_565
F22 C40 3.566(8) no 1_565
F22 C41 3.402(9) no 1_565
F22 C42 3.310(9) no 1_565
F22 C43 3.394(9) no 1_565
F22 C45 3.302(9) no 1_565
F23 C13 3.496(11) no 1_665
F23 C25 3.347(9) no 2_775
F23 C43 3.327(9) no 2_775
F24 F22 3.342(10) no 2_785
F24 F31 3.302(12) no 2_785
F24 C41 3.313(9) no 1_565
F24 C42 3.481(10) no 1_565
F25 F2 3.031(10) no 2_776
F25 F8 3.177(13) no 1_655
F25 F32 3.237(18) no 1_655
F25 F33 3.377(14) no 2_776
F25 C35 3.273(12) no 2_776
F25 C36 3.378(13) no 2_776
F26 F2 3.440(10) no 2_776
F26 F8 3.082(13) no 1_655
F26 F8 3.198(13) no 2_776
F26 F9 3.425(11) no 2_776
F26 F32 3.434(19) no 1_655
F26 F33 3.470(14) no 1_655
F26 F33 2.611(14) no 2_776
F26 C35 3.337(12) no 2_776
F26 C36 3.398(13) no 2_776
F27 F8 3.492(13) no 1_655
F27 F33 3.232(13) no 2_776
F27 C36 3.345(11) no 1_655
F27 C37 3.180(10) no 1_655
F28 F10 3.245(9) no 1_655
F28 F32 3.47(2) no 1_655
F28 C11 3.129(10) no 1_665
F28 C12 3.132(10) no 1_665
F28 C61 3.591(10) no 1_655
F29 C42 3.414(10) no 2_775
F29 C43 3.409(10) no 2_775
F29 C46 3.524(12) no 1_565
F31 F22 3.045(12) no 2_785
F31 F24 3.302(12) no 2_785
F31 F31 3.367(14) no 2_785
F31 C45 3.202(10) no 1_565
F31 C46 3.373(11) no 1_565
F32 F5 3.261(18) no 1_455
F32 F25 3.237(18) no 1_455
F32 F26 3.434(19) no 1_455
F32 F28 3.47(2) no 1_455
F32 C36 3.595(14) no 2_676
F33 F4 3.457(15) no 1_455
F33 F4 2.524(14) no 2_776
F33 F8 3.587(11) no 2_676
F33 F25 3.377(14) no 2_776
F33 F26 3.470(14) no 1_455
F33 F26 2.611(14) no 2_776
F33 F27 3.232(13) no 2_776
F33 F33 3.519(12) no 2_676
F33 C35 3.511(11) no .
F33 C36 3.335(11) no .
F33 C36 3.421(10) no 2_676
F34 C13 3.476(13) no 1_665
F34 C14 3.349(13) no 1_665
F34 C42 3.587(12) no 2_775
F34 C43 3.142(11) no 2_775
F35 F22 3.565(12) no 2_785
C5 F17 3.249(7) no 1_455
C6 F17 3.382(7) no 1_455
C11 F10 3.598(6) no 1_545
C11 F28 3.129(10) no 1_445
C12 F6 3.561(8) no 1_445
C12 F10 3.582(6) no 1_545
C12 F15 3.600(7) no 1_445
C12 F28 3.132(10) no 1_445
C13 F23 3.496(11) no 1_445
C13 F34 3.476(13) no 1_445
C13 C78 3.596(7) no 1_445
C14 F34 3.349(13) no 1_445
C15 C17 3.578(6) no 2_666
C15 C18 3.467(7) no 2_666
C15 C19 3.567(8) no 2_666
C16 C18 3.366(6) no 2_666
C16 C19 3.419(7) no 2_666
C16 C20 3.598(9) no 2_666
C16 C23 3.517(7) no 2_666
C17 C15 3.578(6) no 2_666
C17 C23 3.393(7) no 2_666
C18 C15 3.467(7) no 2_666
C18 C16 3.366(6) no 2_666
C19 F7 3.388(11) no 2_676
C19 F9 3.503(8) no 2_676
C19 C15 3.567(8) no 2_666
C19 C16 3.419(7) no 2_666
C20 C16 3.598(9) no 2_666
C23 C16 3.517(7) no 2_666
C23 C17 3.393(7) no 2_666
C24 F14 3.251(6) no 2_775
C25 F14 3.581(6) no 2_775
C25 F23 3.347(9) no 2_775
C28 F1 3.452(6) no 1_455
C29 C53 3.542(7) no 1_455
C29 C54 3.563(8) no 1_455
C30 F6 3.520(10) no 1_455
C30 F15 3.503(6) no 1_455
C31 F10 3.422(6) no .
C31 F13 3.595(5) no 2_775
C33 F11 3.522(6) no .
C35 F2 3.398(7) no .
C35 F25 3.273(12) no 2_776
C35 F26 3.337(12) no 2_776
C35 F33 3.511(11) no .
C35 C60 3.531(7) no .
C36 F8 3.578(10) no .
C36 F8 3.302(9) no 2_676
C36 F25 3.378(13) no 2_776
C36 F26 3.398(13) no 2_776
C36 F27 3.345(11) no 1_455
C36 F32 3.595(14) no 2_676
C36 F33 3.335(11) no .
C36 F33 3.421(10) no 2_676
C37 F27 3.180(10) no 1_455
C38 F22 3.560(8) no 1_545
C40 F22 3.566(8) no 1_545
C40 C78 3.458(7) no 1_545
C40 C79 3.502(7) no 1_545
C41 F12 3.503(7) no 1_545
C41 F22 3.402(9) no 1_545
C41 F24 3.313(9) no 1_545
C42 F22 3.310(9) no 1_545
C42 F24 3.481(10) no 1_545
C42 F29 3.414(10) no 2_775
C42 F34 3.587(12) no 2_775
C43 F22 3.394(9) no 1_545
C43 F23 3.327(9) no 2_775
C43 F29 3.409(10) no 2_775
C43 F34 3.142(11) no 2_775
C45 F18 3.556(7) no .
C45 F22 3.302(9) no 1_545
C45 F31 3.202(10) no 1_545
C46 F17 3.478(6) no .
C46 F18 3.370(7) no .
C46 F29 3.524(12) no 1_545
C46 F31 3.373(11) no 1_545
C47 F21 3.326(8) no 1_545
C48 F21 3.590(8) no 1_545
C53 F2 3.266(6) no 2_776
C53 F9 3.474(6) no 2_776
C53 C29 3.542(7) no 1_655
C54 F2 3.208(6) no 2_776
C54 C29 3.563(8) no 1_655
C60 C35 3.531(7) no .
C61 F6 3.414(8) no 1_455
C61 F28 3.591(10) no 1_455
C69 F12 3.506(6) no 2_775
C70 F16 3.381(7) no 2_775
C71 F16 3.600(7) no 2_775
C78 C13 3.596(7) no 1_665
C78 C40 3.458(7) no 1_565
C79 C40 3.502(7) no 1_565
Ru1 H10 3.5506 no .
Ru1 H25B 3.5440 no .
Ru1 H27 3.1482 no .
Ru1 H49 3.2432 no .
P2 H16 3.4096 no .
P2 H24A 3.5890 no .
P2 H24B 3.2161 no .
P2 H39 2.8302 no .
P2 H43 2.9326 no .
P2 H45 2.8440 no .
P2 H49 2.9428 no .
P1 H25B 3.2509 no .
P1 H27 2.8752 no .
P1 H31 2.8738 no .
P1 H33 2.9161 no .
P1 H37 2.8694 no .
F1 H51 2.9972 no .
F1 H53 3.4545 no .
F2 H51 2.6377 no .
F3 H53 2.4227 no .
F4 H53 2.4126 no .
F5 H55 2.7517 no .
F6 H55 2.7508 no .
F7 H59 3.4469 no .
F7 H61 3.0865 no .
F8 H61 2.5952 no .
F9 H59 2.4363 no .
F10 H61 2.4139 no .
F11 H63 2.7897 no .
F12 H63 2.7608 no .
F13 H69 2.4414 no .
F14 H67 2.6533 no .
F15 H67 2.8784 no .
F15 H69 3.5856 no .
F16 H69 3.0209 no .
F16 H71 3.4484 no .
F17 H69 2.6542 no .
F18 H71 2.4137 no .
F19 H75 2.4928 no .
F20 H75 3.2180 no .
F20 H77 3.2389 no .
F21 H77 2.5050 no .
F22 H77 2.8641 no .
F22 H79 3.5500 no .
F23 H77 3.5154 no .
F23 H79 2.9142 no .
F24 H79 2.4993 no .
F25 H53 2.9947 no .
F25 H55 3.4336 no .
F26 H53 2.5042 no .
F27 H53 2.7362 no .
F28 H55 2.4359 no .
F29 H77 2.4012 no .
F30 H61 2.7538 no .
F31 H77 2.5473 no .
F32 H61 2.5012 no .
F33 H59 3.4952 no .
F33 H61 2.9401 no .
F34 H77 3.0692 no .
F34 H79 3.4021 no .
F35 H79 2.4200 no .
C1 H4 2.9600 no .
C1 H8 3.5971 no .
C1 H10 2.6959 no .
C1 H15 3.2155 no .
C1 H25B 2.8540 no .
C1 H27 3.2432 no .
C2 H4 2.6657 no .
C2 H8 2.6637 no .
C2 H10 2.6607 no .
C2 H14 2.6487 no .
C2 H25B 3.0494 no .
C2 H43 3.5264 no .
C3 H5 3.2602 no .
C3 H7 3.2545 no .
C3 H14 2.6482 no .
C3 H25B 2.9900 no .
C4 H6 3.2485 no .
C4 H8 3.2552 no .
C4 H14 3.3418 no .
C4 H27 3.3296 no .
C5 H7 3.2425 no .
C6 H4 3.2447 no .
C6 H8 3.2549 no .
C7 H5 3.2473 no .
C8 H4 3.2554 no .
C8 H6 3.2515 no .
C8 H14 3.0145 no .
C8 H25B 2.8310 no .
C8 H43 3.5202 no .
C9 H8 3.1024 no .
C9 H11 3.2599 no .
C9 H13 3.2634 no .
C10 H12 3.2618 no .
C10 H14 3.2463 no .
C10 H15 3.1951 no .
C11 H13 3.2345 no .
C12 H10 3.2546 no .
C12 H14 3.2714 no .
C13 H11 3.2354 no .
C14 H8 3.3090 no .
C14 H10 3.2455 no .
C14 H12 3.2768 no .
C15 H10 3.1602 no .
C15 H17 3.2254 no .
C15 H22 2.8949 no .
C15 H39 3.4780 no .
C16 H39 3.2097 no .
C16 H49 2.7699 no .
C17 H15 3.2253 no .
C17 H19 2.8824 no .
C17 H49 2.7447 no .
C18 H15 3.2264 no .
C18 H16 3.1994 no .
C18 H20 3.2610 no .
C18 H22 3.3300 no .
C18 H27 3.0605 no .
C19 H17 2.9715 no .
C19 H21 3.2626 no .
C19 H27 2.7341 no .
C19 H37 3.1936 no .
C20 H22 3.2867 no .
C20 H27 2.6739 no .
C21 H19 3.2785 no .
C21 H27 2.9349 no .
C22 H15 2.9786 no .
C22 H20 3.2698 no .
C22 H27 3.2471 no .
C23 H16 3.2087 no .
C23 H17 3.2326 no .
C23 H19 3.3257 no .
C23 H21 3.2659 no .
C23 H27 3.3197 no .
C24 H31 2.9191 no .
C24 H33 2.8060 no .
C25 H33 3.5352 no .
C25 H43 2.6898 no .
C25 H45 3.0432 no .
C26 H4 3.2742 no .
C26 H24A 2.8053 no .
C26 H24B 3.5013 no .
C26 H28 3.2634 no .
C26 H30 3.2593 no .
C26 H37 2.6903 no .
C27 H4 2.6832 no .
C27 H29 3.2644 no .
C27 H31 3.2623 no .
C27 H37 3.0358 no .
C28 H4 3.0505 no .
C28 H5 3.3173 no .
C28 H30 3.2470 no .
C29 H5 3.2261 no .
C29 H27 3.2628 no .
C29 H31 3.2564 no .
C30 H5 3.4546 no .
C30 H28 3.2476 no .
C31 H24A 2.8435 no .
C31 H27 3.2632 no .
C31 H29 3.2572 no .
C31 H37 3.2214 no .
C32 H17 3.1941 no .
C32 H24A 3.5238 no .
C32 H24B 2.7819 no .
C32 H31 3.2314 no .
C32 H34 3.2589 no .
C32 H36 3.2592 no .
C32 H49 3.4229 no .
C33 H24B 2.6869 no .
C33 H35 3.2555 no .
C33 H37 3.2647 no .
C33 H49 3.0413 no .
C34 H36 3.2437 no .
C35 H33 3.2529 no .
C35 H37 3.2590 no .
C36 H34 3.2445 no .
C37 H17 3.3394 no .
C37 H19 3.1590 no .
C37 H33 3.2641 no .
C37 H35 3.2603 no .
C38 H10 2.8308 no .
C38 H25A 3.1437 no .
C38 H25B 2.9980 no .
C38 H40 3.2690 no .
C38 H42 3.2688 no .
C38 H45 2.9328 no .
C39 H10 2.8747 no .
C39 H15 3.5302 no .
C39 H16 3.4670 no .
C39 H41 3.2436 no .
C39 H43 3.2683 no .
C39 H45 3.5981 no .
C40 H10 3.2179 no .
C40 H42 3.2514 no .
C41 H10 3.4920 no .
C41 H39 3.2453 no .
C41 H43 3.2551 no .
C42 H10 3.4674 no .
C42 H40 3.2503 no .
C43 H8 3.5445 no .
C43 H10 3.1459 no .
C43 H25A 3.2116 no .
C43 H25B 2.8762 no .
C43 H39 3.2649 no .
C43 H41 3.2557 no .
C43 H45 3.3375 no .
C44 H16 3.4821 no .
C44 H24B 3.4592 no .
C44 H25A 2.8813 no .
C44 H33 2.9548 no .
C44 H39 3.0355 no .
C44 H46 3.2711 no .
C44 H48 3.2572 no .
C45 H25A 2.8483 no .
C45 H33 3.5992 no .
C45 H47 3.2483 no .
C45 H49 3.2738 no .
C46 H48 3.2379 no .
C47 H45 3.2480 no .
C47 H49 3.2556 no .
C48 H33 3.2913 no .
C48 H46 3.2399 no .
C49 H16 3.0432 no .
C49 H17 3.3132 no .
C49 H33 2.7720 no .
C49 H39 3.5347 no .
C49 H45 3.2707 no .
C49 H47 3.2549 no .
C50 H59 2.8800 no .
C50 H67 3.4112 no .
C50 H71 3.4986 no .
C50 H75 2.7264 no .
C51 H53 3.2849 no .
C51 H55 3.2396 no .
C51 H59 2.9866 no .
C53 H51 3.2696 no .
C53 H55 3.2665 no .
C55 H51 3.2406 no .
C55 H53 3.2792 no .
C55 H67 3.2931 no .
C55 H75 2.8046 no .
C56 H51 2.6357 no .
C56 H53 2.6576 no .
C57 H53 2.6663 no .
C57 H55 2.6257 no .
C58 H51 2.7528 no .
C58 H71 2.8723 no .
C58 H75 3.4638 no .
C58 H79 3.3983 no .
C59 H51 2.8496 no .
C59 H61 3.2825 no .
C59 H63 3.2409 no .
C59 H75 3.2875 no .
C61 H59 3.2681 no .
C61 H63 3.2720 no .
C63 H59 3.2394 no .
C63 H61 3.2879 no .
C63 H71 2.6724 no .
C63 H79 3.5764 no .
C64 H59 2.6484 no .
C64 H61 2.6301 no .
C65 H61 2.6776 no .
C65 H63 2.6083 no .
C66 H55 3.3042 no .
C66 H63 2.7612 no .
C66 H79 2.7737 no .
C67 H55 3.2234 no .
C67 H69 3.2679 no .
C67 H71 3.2416 no .
C67 H79 2.7555 no .
C69 H67 3.2554 no .
C69 H71 3.2685 no .
C70 H63 3.5502 no .
C71 H63 2.5516 no .
C71 H67 3.2423 no .
C71 H69 3.2800 no .
C72 H67 2.5995 no .
C72 H69 2.6841 no .
C73 H69 2.6572 no .
C73 H71 2.6467 no .
C74 H55 2.8100 no .
C74 H59 3.1448 no .
C74 H67 2.7140 no .
C75 H55 2.8659 no .
C75 H59 3.0536 no .
C75 H77 3.2750 no .
C75 H79 3.2344 no .
C77 H75 3.2611 no .
C77 H79 3.2590 no .
C79 H67 2.7456 no .
C79 H75 3.2351 no .
C79 H77 3.2719 no .
C80 H75 2.6345 no .
C80 H77 2.6600 no .
C81 H77 2.6474 no .
C81 H79 2.6314 no .
B1 H51 2.8105 no .
B1 H55 2.7698 no .
B1 H59 2.7471 no .
B1 H63 2.8332 no .
B1 H67 2.7595 no .
B1 H71 2.8304 no .
B1 H75 2.7792 no .
B1 H79 2.7794 no .
H4 H5 2.3444 no .
H4 H27 2.6277 no .
H4 H28 3.2347 no .
H5 H6 2.3190 no .
H5 H29 3.5312 no .
H6 H7 2.3308 no .
H7 H8 2.3269 no .
H8 H14 3.0996 no .
H8 H25B 2.7388 no .
H8 H43 2.8194 no .
H10 H11 2.3273 no .
H10 H15 2.4717 no .
H10 H39 3.2467 no .
H11 H12 2.3221 no .
H12 H13 2.3441 no .
H13 H14 2.3388 no .
H15 H16 2.5235 no .
H15 H22 2.9470 no .
H15 H39 3.1754 no .
H16 H17 2.5278 no .
H16 H39 2.6420 no .
H16 H49 2.4444 no .
H17 H19 2.9339 no .
H17 H49 2.3692 no .
H19 H20 2.3049 no .
H19 H27 3.1574 no .
H19 H37 2.6249 no .
H20 H21 2.3330 no .
H20 H27 3.0834 no .
H20 H28 3.3921 no .
H21 H22 2.3263 no .
H21 H27 3.4443 no .
H24A H25A 2.5574 no .
H24A H25B 2.2338 no .
H24A H31 2.4587 no .
H24B H25A 2.2321 no .
H24B H25B 2.8238 no .
H24B H31 3.0515 no .
H24B H33 2.1480 no .
H25A H43 2.7097 no .
H25A H45 2.4210 no .
H25B H43 2.2252 no .
H27 H28 2.3439 no .
H27 H37 3.2562 no .
H28 H29 2.3301 no .
H29 H30 2.3294 no .
H30 H31 2.3310 no .
H31 H37 3.5361 no .
H33 H34 2.3201 no .
H33 H49 2.8916 no .
H34 H35 2.3335 no .
H34 H48 3.4610 no .
H35 H36 2.3335 no .
H36 H37 2.3241 no .
H39 H40 2.3256 no .
H40 H41 2.3292 no .
H41 H42 2.3178 no .
H42 H43 2.3487 no .
H43 H45 3.4293 no .
H45 H46 2.3352 no .
H46 H47 2.3229 no .
H47 H48 2.3135 no .
H48 H49 2.3363 no .
H51 H59 2.7482 no .
H51 H71 3.2786 no .
H55 H67 2.7423 no .
H55 H75 2.6658 no .
H59 H75 2.6660 no .
H63 H71 2.2583 no .
H63 H79 3.2768 no .
H67 H79 2.5811 no .
F1 H28 2.6373 no 1_655
F1 H34 3.2413 no .
F1 H48 2.8112 no .
F2 H34 3.4973 no .
F2 H35 2.7301 no .
F2 H53 3.5075 no 2_776
F3 H20 3.4623 no 1_655
F3 H59 2.8191 no 2_776
F3 H75 2.7500 no 2_776
F4 H35 3.3598 no 2_776
F4 H36 3.0453 no 1_655
F4 H36 3.2746 no 2_776
F4 H37 3.2636 no 1_655
F4 H61 3.4296 no 1_655
F5 H11 3.4648 no 1_665
F5 H35 3.5845 no 2_776
F5 H61 3.5265 no 1_655
F6 H11 3.1236 no 1_665
F6 H12 2.9971 no 1_665
F6 H30 3.3644 no 1_655
F6 H61 2.4853 no 1_655
F7 H11 3.5505 no 1_565
F7 H15 2.9131 no 1_565
F7 H19 2.6772 no 2_676
F7 H39 3.5630 no 1_565
F7 H40 3.3368 no 1_565
F8 H35 3.5885 no .
F8 H36 3.0075 no .
F8 H36 2.4280 no 2_676
F9 H19 2.7831 no 2_676
F9 H20 3.0719 no 2_676
F9 H37 3.5868 no 2_676
F9 H53 2.5271 no 2_776
F10 H11 3.0026 no 1_565
F10 H12 2.9883 no 1_565
F10 H30 3.2796 no .
F10 H31 2.8178 no .
F11 H24B 3.0794 no .
F11 H31 2.7717 no .
F11 H33 3.5494 no .
F11 H69 2.9440 no 2_775
F12 H6 2.7145 no 2_675
F12 H41 2.7153 no 1_565
F12 H69 2.5745 no 2_775
F13 H24A 2.9669 no 2_775
F13 H31 2.8356 no 2_775
F14 H7 3.5658 no 2_775
F14 H12 3.5250 no 1_665
F14 H13 3.0191 no 1_665
F14 H24A 2.5085 no 2_775
F14 H24B 3.3661 no 2_775
F14 H25A 3.4336 no 2_775
F14 H25B 3.3990 no 2_775
F15 H12 2.8719 no 1_665
F15 H30 2.6237 no 1_655
F16 H63 3.1964 no 2_775
F17 H5 2.6537 no 1_655
F17 H6 2.9271 no 1_655
F17 H41 3.5199 no 2_765
F17 H46 3.0247 no .
F18 H24B 3.3487 no .
F18 H33 2.9606 no .
F18 H46 3.5008 no .
F19 H22 3.1264 no 1_665
F20 H20 3.2353 no 2_676
F20 H21 3.5037 no 2_676
F20 H39 3.4149 no 1_565
F21 H21 3.0872 no 1_665
F21 H22 3.1048 no 1_665
F21 H47 3.2577 no 1_565
F22 H45 2.6948 no 1_565
F22 H46 3.5907 no 1_565
F23 H13 2.7769 no 1_665
F23 H14 3.0969 no 1_665
F23 H25A 2.6735 no 2_775
F23 H25B 3.1146 no 2_775
F23 H43 2.6081 no 2_775
F23 H45 3.5312 no 2_775
F24 H25A 3.2254 no 2_775
F24 H41 3.2966 no 1_565
F24 H42 3.5712 no 1_565
F24 H45 2.8490 no 2_775
F25 H35 2.7074 no 2_776
F25 H36 2.9119 no 2_776
F26 H35 2.7009 no 2_776
F26 H36 3.5487 no 1_655
F26 H36 2.8172 no 2_776
F27 H36 3.0404 no 1_655
F27 H37 2.7120 no 1_655
F27 H61 3.0267 no 1_655
F28 H11 2.7267 no 1_665
F28 H12 2.7375 no 1_665
F28 H61 2.6439 no 1_655
F29 H14 2.7801 no 1_665
F29 H42 2.9705 no 2_775
F29 H43 2.9644 no 2_775
F29 H45 3.4292 no 1_565
F29 H46 2.9776 no 1_565
F30 H11 3.3970 no 1_565
F30 H15 3.1582 no 1_565
F30 H19 2.8217 no 2_676
F30 H36 3.4897 no 2_676
F31 H42 3.4245 no 2_775
F31 H43 3.5382 no 2_775
F31 H45 2.6889 no 1_565
F31 H46 3.0241 no 1_565
F32 H11 3.5718 no 1_565
F32 H19 3.1243 no 2_676
F32 H36 2.8862 no 2_676
F33 H35 3.1189 no .
F33 H36 2.7600 no .
F33 H36 2.5387 no 2_676
F33 H53 3.3770 no 2_776
F34 H13 2.9105 no 1_665
F34 H14 2.6499 no 1_665
F34 H25A 3.2241 no 2_775
F34 H25B 3.4467 no 2_775
F34 H42 3.3316 no 2_775
F34 H43 2.4673 no 2_775
F35 H25A 2.7525 no 2_775
F35 H43 3.4216 no 2_775
F35 H45 2.8329 no 2_775
C4 H46 3.2964 no 1_455
C4 H47 3.1241 no 1_455
C5 H46 3.0031 no 1_455
C5 H47 3.2955 no 1_455
C6 H42 2.9110 no 2_665
C7 H42 2.9586 no 2_665
C8 H8 3.2741 no 2_665
C9 H7 3.3218 no 2_665
C10 H7 3.4501 no 2_665
C11 H7 3.2696 no 2_665
C11 H61 3.4634 no 1_545
C12 H7 2.9501 no 2_665
C12 H55 3.2503 no 1_445
C12 H67 3.2777 no 1_445
C13 H7 2.7737 no 2_665
C13 H67 3.1922 no 1_445
C14 H7 2.9772 no 2_665
C18 H16 3.5710 no 2_666
C19 H16 3.2858 no 2_666
C20 H16 3.1435 no 2_666
C21 H16 3.3394 no 2_666
C22 H17 3.5928 no 2_666
C23 H17 3.5747 no 2_666
C28 H47 3.0587 no 1_455
C34 H51 2.9545 no .
C34 H71 3.4338 no .
C35 H51 3.0629 no .
C42 H7 3.4379 no 2_665
C45 H77 3.1819 no 1_545
C46 H5 3.3808 no 1_655
C46 H77 2.8587 no 1_545
C47 H4 3.2965 no 1_655
C47 H5 3.4103 no 1_655
C47 H28 3.3793 no 1_655
C47 H77 3.3274 no 1_545
C50 H29 3.0466 no 1_655
C51 H29 3.0116 no 1_655
C51 H34 3.1122 no .
C51 H35 3.4158 no .
C52 H28 3.5264 no 1_655
C52 H29 3.1585 no 1_655
C53 H29 3.3262 no 1_655
C54 H29 3.3329 no 1_655
C55 H29 3.1853 no 1_655
C56 H28 3.4798 no 1_655
C57 H61 3.3939 no 1_655
C58 H34 3.5764 no .
C58 H40 3.0558 no 1_565
C59 H35 3.2540 no .
C59 H40 2.9266 no 1_565
C60 H35 3.2376 no .
C60 H40 3.0497 no 1_565
C61 H11 3.0091 no 1_565
C61 H40 3.3411 no 1_565
C62 H11 3.5229 no 1_565
C62 H40 3.3895 no 1_565
C62 H41 3.2004 no 1_565
C63 H40 3.2294 no 1_565
C63 H41 3.1341 no 1_565
C64 H19 3.2996 no 2_676
C64 H36 3.5220 no 2_676
C64 H53 3.5631 no 2_776
C65 H11 3.5663 no 1_565
C65 H31 3.3814 no .
C65 H41 3.4638 no 1_565
C65 H69 3.3476 no 2_775
C66 H29 3.1827 no 1_655
C67 H12 3.5103 no 1_665
C67 H13 3.4415 no 1_665
C67 H29 3.5353 no 1_655
C67 H30 3.1086 no 1_655
C68 H30 2.9620 no 1_655
C69 H30 3.4797 no 1_655
C70 H29 3.5173 no 1_655
C71 H29 3.1155 no 1_655
C72 H24A 3.3127 no 2_775
C72 H30 3.2837 no 1_655
C73 H5 3.5404 no 1_655
C74 H13 3.4357 no 1_665
C74 H40 3.2083 no 1_565
C75 H40 3.4378 no 1_565
C77 H13 3.3835 no 1_665
C77 H14 3.2359 no 1_665
C78 H13 2.9569 no 1_665
C78 H14 3.4545 no 1_665
C78 H40 3.3902 no 1_565
C79 H13 2.9836 no 1_665
C79 H40 3.1531 no 1_565
C79 H41 3.5823 no 1_565
C81 H13 3.4147 no 1_665
C81 H14 3.5252 no 1_665
C81 H43 3.5525 no 2_775
H4 C47 3.2965 no 1_455
H4 H46 3.2898 no 1_455
H4 H47 2.5013 no 1_455
H5 F17 2.6537 no 1_455
H5 C46 3.3808 no 1_455
H5 C47 3.4103 no 1_455
H5 C73 3.5404 no 1_455
H5 H46 2.8016 no 1_455
H5 H47 2.8607 no 1_455
H6 F12 2.7145 no 2_675
H6 F17 2.9271 no 1_455
H6 H41 3.4618 no 2_665
H6 H42 2.9275 no 2_665
H6 H69 3.2392 no 1_455
H7 F14 3.5658 no 2_775
H7 C9 3.3218 no 2_665
H7 C10 3.4501 no 2_665
H7 C11 3.2696 no 2_665
H7 C12 2.9501 no 2_665
H7 C13 2.7737 no 2_665
H7 C14 2.9772 no 2_665
H7 C42 3.4379 no 2_665
H7 H8 3.5288 no 2_665
H7 H12 3.3923 no 2_665
H7 H13 3.1244 no 2_665
H7 H14 3.4234 no 2_665
H7 H42 2.9796 no 2_665
H8 C8 3.2741 no 2_665
H8 H7 3.5288 no 2_665
H8 H8 2.6630 no 2_665
H8 H14 3.4314 no 2_665
H11 F5 3.4648 no 1_445
H11 F6 3.1236 no 1_445
H11 F7 3.5505 no 1_545
H11 F10 3.0026 no 1_545
H11 F28 2.7267 no 1_445
H11 F30 3.3970 no 1_545
H11 F32 3.5718 no 1_545
H11 C61 3.0091 no 1_545
H11 C62 3.5229 no 1_545
H11 C65 3.5663 no 1_545
H11 H61 2.5351 no 1_545
H12 F6 2.9971 no 1_445
H12 F10 2.9883 no 1_545
H12 F14 3.5250 no 1_445
H12 F15 2.8719 no 1_445
H12 F28 2.7375 no 1_445
H12 C67 3.5103 no 1_445
H12 H7 3.3923 no 2_665
H12 H30 3.5985 no 1_545
H12 H55 2.7880 no 1_445
H12 H67 2.7244 no 1_445
H13 F14 3.0191 no 1_445
H13 F23 2.7769 no 1_445
H13 F34 2.9105 no 1_445
H13 C67 3.4415 no 1_445
H13 C74 3.4357 no 1_445
H13 C77 3.3835 no 1_445
H13 C78 2.9569 no 1_445
H13 C79 2.9836 no 1_445
H13 C81 3.4147 no 1_445
H13 H7 3.1244 no 2_665
H13 H67 2.5368 no 1_445
H13 H79 3.2588 no 1_445
H14 F23 3.0969 no 1_445
H14 F29 2.7801 no 1_445
H14 F34 2.6499 no 1_445
H14 C77 3.2359 no 1_445
H14 C78 3.4545 no 1_445
H14 C81 3.5252 no 1_445
H14 H7 3.4234 no 2_665
H14 H8 3.4314 no 2_665
H14 H77 3.0873 no 1_445
H15 F7 2.9131 no 1_545
H15 F30 3.1582 no 1_545
H15 H19 3.4797 no 2_666
H16 C18 3.5710 no 2_666
H16 C19 3.2858 no 2_666
H16 C20 3.1435 no 2_666
H16 C21 3.3394 no 2_666
H16 H20 3.4570 no 2_666
H17 C22 3.5928 no 2_666
H17 C23 3.5747 no 2_666
H19 F7 2.6772 no 2_676
H19 F9 2.7831 no 2_676
H19 F30 2.8217 no 2_676
H19 F32 3.1243 no 2_676
H19 C64 3.2996 no 2_676
H19 H15 3.4797 no 2_666
H20 F3 3.4623 no 1_455
H20 F9 3.0719 no 2_676
H20 F20 3.2353 no 2_676
H20 H16 3.4570 no 2_666
H21 F20 3.5037 no 2_676
H21 F21 3.0872 no 1_445
H22 F19 3.1264 no 1_445
H22 F21 3.1048 no 1_445
H24A F13 2.9669 no 2_775
H24A F14 2.5085 no 2_775
H24A C72 3.3127 no 2_775
H24B F11 3.0794 no .
H24B F14 3.3661 no 2_775
H24B F18 3.3487 no .
H25A F14 3.4336 no 2_775
H25A F23 2.6735 no 2_775
H25A F24 3.2254 no 2_775
H25A F34 3.2241 no 2_775
H25A F35 2.7525 no 2_775
H25B F14 3.3990 no 2_775
H25B F23 3.1146 no 2_775
H25B F34 3.4467 no 2_775
H28 F1 2.6373 no 1_455
H28 C47 3.3793 no 1_455
H28 C52 3.5264 no 1_455
H28 C56 3.4798 no 1_455
H28 H47 2.5961 no 1_455
H28 H48 3.3173 no 1_455
H29 C50 3.0466 no 1_455
H29 C51 3.0116 no 1_455
H29 C52 3.1585 no 1_455
H29 C53 3.3262 no 1_455
H29 C54 3.3329 no 1_455
H29 C55 3.1853 no 1_455
H29 C66 3.1827 no 1_455
H29 C67 3.5353 no 1_455
H29 C70 3.5173 no 1_455
H29 C71 3.1155 no 1_455
H29 H51 3.4552 no 1_455
H29 H71 3.3448 no 1_455
H30 F6 3.3644 no 1_455
H30 F10 3.2796 no .
H30 F15 2.6237 no 1_455
H30 C67 3.1086 no 1_455
H30 C68 2.9620 no 1_455
H30 C69 3.4797 no 1_455
H30 C72 3.2837 no 1_455
H30 H12 3.5985 no 1_565
H30 H67 3.3218 no 1_455
H31 F10 2.8178 no .
H31 F11 2.7717 no .
H31 F13 2.8356 no 2_775
H31 C65 3.3814 no .
H33 F11 3.5494 no .
H33 F18 2.9606 no .
H33 H71 3.5651 no .
H34 F1 3.2413 no .
H34 F2 3.4973 no .
H34 C51 3.1122 no .
H34 C58 3.5764 no .
H34 H51 2.3017 no .
H34 H71 2.7927 no .
H35 F2 2.7301 no .
H35 F4 3.3598 no 2_776
H35 F5 3.5845 no 2_776
H35 F8 3.5885 no .
H35 F25 2.7074 no 2_776
H35 F26 2.7009 no 2_776
H35 F33 3.1189 no .
H35 C51 3.4158 no .
H35 C59 3.2540 no .
H35 C60 3.2376 no .
H35 H51 2.5424 no .
H35 H59 3.4256 no .
H36 F4 3.0453 no 1_455
H36 F4 3.2746 no 2_776
H36 F8 3.0075 no .
H36 F8 2.4280 no 2_676
H36 F25 2.9119 no 2_776
H36 F26 3.5487 no 1_455
H36 F26 2.8172 no 2_776
H36 F27 3.0404 no 1_455
H36 F30 3.4897 no 2_676
H36 F32 2.8862 no 2_676
H36 F33 2.7600 no .
H36 F33 2.5387 no 2_676
H36 C64 3.5220 no 2_676
H37 F4 3.2636 no 1_455
H37 F9 3.5868 no 2_676
H37 F27 2.7120 no 1_455
H39 F7 3.5630 no 1_545
H39 F20 3.4149 no 1_545
H40 F7 3.3368 no 1_545
H40 C58 3.0558 no 1_545
H40 C59 2.9266 no 1_545
H40 C60 3.0497 no 1_545
H40 C61 3.3411 no 1_545
H40 C62 3.3895 no 1_545
H40 C63 3.2294 no 1_545
H40 C74 3.2083 no 1_545
H40 C75 3.4378 no 1_545
H40 C78 3.3902 no 1_545
H40 C79 3.1531 no 1_545
H40 H59 3.3384 no 1_545
H40 H79 3.4983 no 1_545
H41 F12 2.7153 no 1_545
H41 F17 3.5199 no 2_765
H41 F24 3.2966 no 1_545
H41 C62 3.2004 no 1_545
H41 C63 3.1341 no 1_545
H41 C65 3.4638 no 1_545
H41 C79 3.5823 no 1_545
H41 H6 3.4618 no 2_665
H41 H63 3.1364 no 1_545
H41 H79 3.3094 no 1_545
H42 F24 3.5712 no 1_545
H42 F29 2.9705 no 2_775
H42 F31 3.4245 no 2_775
H42 F34 3.3316 no 2_775
H42 C6 2.9110 no 2_665
H42 C7 2.9586 no 2_665
H42 H6 2.9275 no 2_665
H42 H7 2.9796 no 2_665
H42 H46 3.5714 no 2_765
H43 F23 2.6081 no 2_775
H43 F29 2.9644 no 2_775
H43 F31 3.5382 no 2_775
H43 F34 2.4673 no 2_775
H43 F35 3.4216 no 2_775
H43 C81 3.5525 no 2_775
H45 F22 2.6948 no 1_545
H45 F23 3.5312 no 2_775
H45 F24 2.8490 no 2_775
H45 F29 3.4292 no 1_545
H45 F31 2.6889 no 1_545
H45 F35 2.8329 no 2_775
H45 H77 3.4091 no 1_545
H46 F17 3.0247 no .
H46 F18 3.5008 no .
H46 F22 3.5907 no 1_545
H46 F29 2.9776 no 1_545
H46 F31 3.0241 no 1_545
H46 C4 3.2964 no 1_655
H46 C5 3.0031 no 1_655
H46 H4 3.2898 no 1_655
H46 H5 2.8016 no 1_655
H46 H42 3.5714 no 2_765
H46 H77 2.8904 no 1_545
H47 F21 3.2577 no 1_545
H47 C4 3.1241 no 1_655
H47 C5 3.2955 no 1_655
H47 C28 3.0587 no 1_655
H47 H4 2.5013 no 1_655
H47 H5 2.8607 no 1_655
H47 H28 2.5961 no 1_655
H48 F1 2.8112 no .
H48 H28 3.3173 no 1_655
H51 C34 2.9545 no .
H51 C35 3.0629 no .
H51 H29 3.4552 no 1_655
H51 H34 2.3017 no .
H51 H35 2.5424 no .
H53 F2 3.5075 no 2_776
H53 F9 2.5271 no 2_776
H53 F33 3.3770 no 2_776
H53 C64 3.5631 no 2_776
H53 H59 3.2794 no 2_776
H55 C12 3.2503 no 1_665
H55 H12 2.7880 no 1_665
H59 F3 2.8191 no 2_776
H59 H35 3.4256 no .
H59 H40 3.3384 no 1_565
H59 H53 3.2794 no 2_776
H61 F4 3.4296 no 1_455
H61 F5 3.5265 no 1_455
H61 F6 2.4853 no 1_455
H61 F27 3.0267 no 1_455
H61 F28 2.6439 no 1_455
H61 C11 3.4634 no 1_565
H61 C57 3.3939 no 1_455
H61 H11 2.5351 no 1_565
H63 F16 3.1964 no 2_775
H63 H41 3.1364 no 1_565
H67 C12 3.2777 no 1_665
H67 C13 3.1922 no 1_665
H67 H12 2.7244 no 1_665
H67 H13 2.5368 no 1_665
H67 H30 3.3218 no 1_655
H69 F11 2.9440 no 2_775
H69 F12 2.5745 no 2_775
H69 C65 3.3476 no 2_775
H69 H6 3.2392 no 1_655
H71 C34 3.4338 no .
H71 H29 3.3448 no 1_655
H71 H33 3.5651 no .
H71 H34 2.7927 no .
H75 F3 2.7500 no 2_776
H77 C45 3.1819 no 1_565
H77 C46 2.8587 no 1_565
H77 C47 3.3274 no 1_565
H77 H14 3.0873 no 1_665
H77 H45 3.4091 no 1_565
H77 H46 2.8904 no 1_565
H79 H13 3.2588 no 1_665
H79 H40 3.4983 no 1_565
H79 H41 3.3094 no 1_565

loop_
_geom_torsion_atom_site_label_1
_geom_torsion_atom_site_label_2
_geom_torsion_atom_site_label_3
_geom_torsion_atom_site_label_4
_geom_torsion
_geom_torsion_publ_flag
P2 Ru1 P1 C24 21.34(6) no
P2 Ru1 P1 C26 142.59(7) no
P2 Ru1 P1 C32 -97.15(6) no
P1 Ru1 P2 C25 -34.71(6) no
P1 Ru1 P2 C38 -154.18(8) no
P1 Ru1 P2 C44 83.80(7) no
C1 Ru1 P2 C25 61.03(14) no
C1 Ru1 P2 C38 -58.44(14) no
C1 Ru1 P2 C44 179.54(14) no
P2 Ru1 C15 C16 72.6(2) no
P2 Ru1 C15 C23 -174.11(14) no
C15 Ru1 P2 C25 158.33(17) no
C15 Ru1 P2 C38 38.86(18) no
C15 Ru1 P2 C44 -83.16(17) no
P2 Ru1 C16 C15 -117.43(16) no
P2 Ru1 C16 C17 124.24(17) no
C16 Ru1 P2 C25 -166.43(15) no
C16 Ru1 P2 C38 74.10(16) no
C16 Ru1 P2 C44 -47.92(16) no
P2 Ru1 C17 C16 -66.2(2) no
P2 Ru1 C17 C18 179.74(12) no
C17 Ru1 P2 C25 -133.28(15) no
C17 Ru1 P2 C38 107.25(16) no
C17 Ru1 P2 C44 -14.77(16) no
P2 Ru1 C18 C17 -0.5(4) no
P2 Ru1 C18 C19 126.8(3) no
P2 Ru1 C18 C23 -120.3(3) no
C18 Ru1 P2 C25 -133.0(3) no
C18 Ru1 P2 C38 107.6(3) no
C18 Ru1 P2 C44 -14.4(3) no
P2 Ru1 C23 C15 10.7(5) no
P2 Ru1 C23 C18 127.9(2) no
P2 Ru1 C23 C22 -115.9(4) no
C23 Ru1 P2 C25 151.5(3) no
C23 Ru1 P2 C38 32.0(3) no
C23 Ru1 P2 C44 -90.0(3) no
C1 Ru1 P1 C24 -61.35(14) no
C1 Ru1 P1 C26 59.90(14) no
C1 Ru1 P1 C32 -179.84(13) no
P1 Ru1 C16 C15 155.28(10) no
P1 Ru1 C16 C17 37.0(3) no
C16 Ru1 P1 C24 115.98(18) no
C16 Ru1 P1 C26 -122.76(18) no
C16 Ru1 P1 C32 -2.51(18) no
P1 Ru1 C17 C16 -153.03(15) no
P1 Ru1 C17 C18 92.95(18) no
C17 Ru1 P1 C24 137.20(13) no
C17 Ru1 P1 C26 -101.55(14) no
C17 Ru1 P1 C32 18.71(14) no
P1 Ru1 C18 C17 -94.14(16) no
P1 Ru1 C18 C19 33.2(4) no
P1 Ru1 C18 C23 146.06(16) no
C18 Ru1 P1 C24 173.37(14) no
C18 Ru1 P1 C26 -65.38(15) no
C18 Ru1 P1 C32 54.88(14) no
P1 Ru1 C23 C15 -161.56(10) no
P1 Ru1 C23 C18 -44.3(3) no
P1 Ru1 C23 C22 71.9(4) no
C23 Ru1 P1 C24 -162.65(18) no
C23 Ru1 P1 C26 -41.4(2) no
C23 Ru1 P1 C32 78.86(19) no
C1 Ru1 C15 C16 159.4(2) no
C1 Ru1 C15 C23 -87.3(3) no
C1 Ru1 C16 C15 -28.3(4) no
C1 Ru1 C16 C17 -146.7(2) no
C1 Ru1 C17 C16 77.2(5) no
C1 Ru1 C17 C18 -36.8(6) no
C1 Ru1 C18 C17 162.80(18) no
C1 Ru1 C18 C19 -69.9(5) no
C1 Ru1 C18 C23 43.0(3) no
C1 Ru1 C23 C15 97.7(3) no
C1 Ru1 C23 C18 -145.1(3) no
C1 Ru1 C23 C22 -28.9(4) no
C15 Ru1 C16 C15 0.0(2) no
C15 Ru1 C16 C17 -118.3(4) no
C16 Ru1 C15 C16 -0.0(2) no
C16 Ru1 C15 C23 113.3(4) no
C15 Ru1 C17 C16 36.83(19) no
C15 Ru1 C17 C18 -77.2(3) no
C17 Ru1 C15 C16 -36.33(19) no
C17 Ru1 C15 C23 77.0(3) no
C15 Ru1 C18 C17 82.0(3) no
C15 Ru1 C18 C19 -150.7(5) no
C15 Ru1 C18 C23 -37.8(2) no
C18 Ru1 C15 C16 -77.3(3) no
C18 Ru1 C15 C23 36.0(2) no
C15 Ru1 C23 C15 -0.0(3) no
C15 Ru1 C23 C18 117.3(4) no
C15 Ru1 C23 C22 -126.6(6) no
C23 Ru1 C15 C16 -113.3(4) no
C23 Ru1 C15 C23 -0.0(3) no
C16 Ru1 C17 C16 -0.0(3) no
C16 Ru1 C17 C18 -114.0(4) no
C17 Ru1 C16 C15 118.3(4) no
C17 Ru1 C16 C17 -0.0(2) no
C16 Ru1 C18 C17 39.1(2) no
C16 Ru1 C18 C19 166.4(5) no
C16 Ru1 C18 C23 -80.7(3) no
C18 Ru1 C16 C15 80.0(3) no
C18 Ru1 C16 C17 -38.30(19) no
C16 Ru1 C23 C15 -39.5(2) no
C16 Ru1 C23 C18 77.8(3) no
C16 Ru1 C23 C22 -166.0(5) no
C23 Ru1 C16 C15 39.27(19) no
C23 Ru1 C16 C17 -79.1(3) no
C17 Ru1 C18 C17 -0.0(3) no
C17 Ru1 C18 C19 127.3(6) no
C17 Ru1 C18 C23 -119.8(4) no
C18 Ru1 C17 C16 114.0(4) no
C18 Ru1 C17 C18 0.00(19) no
C17 Ru1 C23 C15 -81.6(3) no
C17 Ru1 C23 C18 35.7(2) no
C17 Ru1 C23 C22 151.8(5) no
C23 Ru1 C17 C16 79.0(3) no
C23 Ru1 C17 C18 -35.03(19) no
C18 Ru1 C23 C15 -117.3(4) no
C18 Ru1 C23 C18 -0.0(2) no
C18 Ru1 C23 C22 116.2(5) no
C23 Ru1 C18 C17 119.8(4) no
C23 Ru1 C18 C19 -112.9(6) no
C23 Ru1 C18 C23 -0.0(3) no
Ru1 P2 C25 C24 45.2(3) no
Ru1 P2 C38 C39 -69.8(3) no
Ru1 P2 C38 C43 110.3(3) no
Ru1 P2 C44 C45 -175.7(2) no
Ru1 P2 C44 C49 3.8(4) no
C25 P2 C38 C39 170.4(3) no
C25 P2 C38 C43 -9.4(4) no
C38 P2 C25 C24 170.7(3) no
C25 P2 C44 C45 -55.9(4) no
C25 P2 C44 C49 123.6(4) no
C44 P2 C25 C24 -82.2(3) no
C38 P2 C44 C45 55.0(4) no
C38 P2 C44 C49 -125.5(4) no
C44 P2 C38 C39 61.1(3) no
C44 P2 C38 C43 -118.8(3) no
Ru1 P1 C24 C25 -0.5(4) no
Ru1 P1 C26 C27 17.3(4) no
Ru1 P1 C26 C31 -167.3(3) no
Ru1 P1 C32 C33 86.8(3) no
Ru1 P1 C32 C37 -90.1(3) no
C24 P1 C26 C27 140.3(4) no
C24 P1 C26 C31 -44.3(4) no
C26 P1 C24 C25 -128.0(4) no
C24 P1 C32 C33 -34.0(4) no
C24 P1 C32 C37 149.0(3) no
C32 P1 C24 C25 123.6(4) no
C26 P1 C32 C33 -145.2(3) no
C26 P1 C32 C37 37.9(4) no
C32 P1 C26 C27 -109.2(4) no
C32 P1 C26 C31 66.2(4) no
F25 F4 F26 F25 0.0(10) no
F25 F4 F26 C57 25(2) no
F26 F4 F25 F5 -177(3) no
F26 F4 F25 F26 0.0(18) no
F26 F4 F25 C57 -149(3) no
F25 F4 F27 F6 8.9(14) no
F25 F4 F27 C57 -19.2(9) no
F27 F4 F25 F5 -5.4(17) no
F27 F4 F25 F26 172(2) no
F27 F4 F25 C57 23.3(11) no
F25 F4 C57 F5 20.7(6) no
F25 F4 C57 F6 128.9(7) no
F25 F4 C57 F25 0.0(5) no
F25 F4 C57 F26 -13.0(7) no
F25 F4 C57 F27 159.6(8) no
F25 F4 C57 F28 97.8(8) no
F25 F4 C57 C54 -108.2(6) no
C57 F4 F25 F5 -28.7(9) no
C57 F4 F25 F26 148.7(17) no
C57 F4 F25 C57 0.0(3) no
F26 F4 F27 F6 15(3) no
F26 F4 F27 C57 -13(3) no
F27 F4 F26 F25 -12(4) no
F27 F4 F26 C57 13(3) no
F26 F4 C57 F5 33.6(11) no
F26 F4 C57 F6 141.8(10) no
F26 F4 C57 F25 13.0(9) no
F26 F4 C57 F26 0.0(8) no
F26 F4 C57 F27 172.5(13) no
F26 F4 C57 F28 110.8(11) no
F26 F4 C57 C54 -95.2(11) no
C57 F4 F26 F25 -25.4(18) no
C57 F4 F26 C57 -0.0(3) no
F27 F4 C57 F5 -138.9(7) no
F27 F4 C57 F6 -30.7(8) no
F27 F4 C57 F25 -159.6(8) no
F27 F4 C57 F26 -172.5(12) no
F27 F4 C57 F27 0.0(5) no
F27 F4 C57 F28 -61.7(10) no
F27 F4 C57 C54 92.3(8) no
C57 F4 F27 F6 28.1(7) no
C57 F4 F27 C57 -0.0(3) no
F25 F5 F28 F6 9.3(16) no
F25 F5 F28 C57 30.3(8) no
F28 F5 F25 F4 -3.3(13) no
F28 F5 F25 F26 -5(3) no
F28 F5 F25 C57 -28.1(7) no
F25 F5 C57 F4 -26.4(7) no
F25 F5 C57 F6 -135.7(8) no
F25 F5 C57 F25 0.0(6) no
F25 F5 C57 F26 -8.5(6) no
F25 F5 C57 F27 -73.5(9) no
F25 F5 C57 F28 -145.3(8) no
F25 F5 C57 C54 104.5(7) no
C57 F5 F25 F4 24.8(8) no
C57 F5 F25 F26 23.2(18) no
C57 F5 F25 C57 -0.0(3) no
F28 F5 C57 F4 119.0(7) no
F28 F5 C57 F6 9.6(6) no
F28 F5 C57 F25 145.3(7) no
F28 F5 C57 F26 136.8(6) no
F28 F5 C57 F27 71.9(8) no
F28 F5 C57 F28 -0.0(5) no
F28 F5 C57 C54 -110.2(6) no
C57 F5 F28 F6 -21.0(11) no
C57 F5 F28 C57 -0.0(3) no
F27 F6 F28 F5 -6(2) no
F27 F6 F28 C57 -25.2(11) no
F28 F6 F27 F4 -4.2(15) no
F28 F6 F27 F26 -0.5(13) no
F28 F6 F27 C57 27.2(12) no
F27 F6 C57 F4 23.0(6) no
F27 F6 C57 F5 142.5(6) no
F27 F6 C57 F25 98.7(8) no
F27 F6 C57 F26 48.3(7) no
F27 F6 C57 F27 0.0(5) no
F27 F6 C57 F28 157.4(8) no
F27 F6 C57 C54 -100.2(6) no
C57 F6 F27 F4 -31.4(7) no
C57 F6 F27 F26 -27.8(4) no
C57 F6 F27 C57 0.0(3) no
F28 F6 C57 F4 -134.4(10) no
F28 F6 C57 F5 -15.0(9) no
F28 F6 C57 F25 -58.8(11) no
F28 F6 C57 F26 -109.1(10) no
F28 F6 C57 F27 -157.4(10) no
F28 F6 C57 F28 0.0(8) no
F28 F6 C57 C54 102.3(10) no
C57 F6 F28 F5 19.2(11) no
C57 F6 F28 C57 0.0(3) no
F30 F7 C64 F8 -12.6(11) no
F30 F7 C64 F9 -129.6(10) no
F30 F7 C64 F30 0.0(7) no
F30 F7 C64 F32 -4.4(9) no
F30 F7 C64 F33 -29.0(14) no
F30 F7 C64 C60 111.0(10) no
C64 F7 F30 F32 15(3) no
C64 F7 F30 C64 0.0(3) no
F32 F7 C64 F8 -8.2(10) no
F32 F7 C64 F9 -125.2(10) no
F32 F7 C64 F30 4.4(10) no
F32 F7 C64 F32 -0.0(9) no
F32 F7 C64 F33 -24.6(11) no
F32 F7 C64 C60 115.4(10) no
C64 F7 F32 F8 14.2(16) no
C64 F7 F32 F33 18.5(8) no
C64 F7 F32 C64 0.0(3) no
F32 F8 F33 F32 -0.0(11) no
F32 F8 F33 C64 -23.2(18) no
F33 F8 F32 F7 14(4) no
F33 F8 F32 F30 15(5) no
F33 F8 F32 C64 28(3) no
F32 F8 C64 F7 9.2(11) no
F32 F8 C64 F9 115.8(12) no
F32 F8 C64 F30 3.9(11) no
F32 F8 C64 F32 0.0(10) no
F32 F8 C64 F33 161.4(14) no
F32 F8 C64 C60 -111.3(11) no
C64 F8 F32 F7 -14.0(16) no
C64 F8 F32 F30 -13(4) no
C64 F8 F32 C64 -0.0(3) no
F33 F8 C64 F7 -152.3(11) no
F33 F8 C64 F9 -45.7(13) no
F33 F8 C64 F30 -157.6(12) no
F33 F8 C64 F32 -161.4(13) no
F33 F8 C64 F33 0.0(9) no
F33 F8 C64 C60 87.2(12) no
C64 F8 F33 F32 23.2(14) no
C64 F8 F33 C64 0.0(3) no
F24 F22 F31 F29 -34(3) no
F24 F22 F31 C81 -32.3(6) no
F31 F22 F24 F35 9.0(12) no
F31 F22 F24 C81 38.5(8) no
F24 F22 C81 F23 76.5(8) no
F24 F22 C81 F24 0.0(3) no
F24 F22 C81 F29 141.0(5) no
F24 F22 C81 F31 140.4(6) no
F24 F22 C81 F34 113.2(7) no
F24 F22 C81 F35 13.8(4) no
F24 F22 C81 C78 -110.7(5) no
C81 F22 F24 F35 -29.5(7) no
C81 F22 F24 C81 0.0(3) no
F31 F22 C81 F23 -63.9(11) no
F31 F22 C81 F24 -140.4(8) no
F31 F22 C81 F29 0.6(8) no
F31 F22 C81 F31 -0.0(6) no
F31 F22 C81 F34 -27.3(10) no
F31 F22 C81 F35 -126.6(8) no
F31 F22 C81 C78 108.9(8) no
C81 F22 F31 F29 -1.6(19) no
C81 F22 F31 C81 0.0(3) no
F29 F23 F34 F29 0.0(9) no
F29 F23 F34 C81 14(3) no
F34 F23 F29 F31 165(3) no
F34 F23 F29 C81 -162(3) no
F29 F23 F35 F24 -10(3) no
F29 F23 F35 C81 -28.8(5) no
F35 F23 F29 F31 -2.4(8) no
F35 F23 F29 C81 30.1(6) no
F29 F23 C81 F22 66.2(9) no
F29 F23 C81 F24 138.8(6) no
F29 F23 C81 F29 0.0(5) no
F29 F23 C81 F31 29.7(6) no
F29 F23 C81 F34 -6.6(7) no
F29 F23 C81 F35 143.1(6) no
F29 F23 C81 C78 -106.6(7) no
C81 F23 F29 F31 -32.5(6) no
C81 F23 F29 C81 0.0(3) no
F34 F23 F35 F24 -16(3) no
F34 F23 F35 C81 -34.0(13) no
F35 F23 F34 F29 14(3) no
F35 F23 F34 C81 28.8(10) no
F34 F23 C81 F22 72.8(14) no
F34 F23 C81 F24 145.3(11) no
F34 F23 C81 F29 6.6(11) no
F34 F23 C81 F31 36.3(12) no
F34 F23 C81 F34 -0.0(9) no
F34 F23 C81 F35 149.6(12) no
F34 F23 C81 C78 -100.0(11) no
C81 F23 F34 F29 -14(2) no
C81 F23 F34 C81 -0.0(3) no
F35 F23 C81 F22 -76.8(10) no
F35 F23 C81 F24 -4.3(5) no
F35 F23 C81 F29 -143.1(6) no
F35 F23 C81 F31 -113.3(7) no
F35 F23 C81 F34 -149.6(9) no
F35 F23 C81 F35 0.0(5) no
F35 F23 C81 C78 110.3(6) no
C81 F23 F35 F24 18(2) no
C81 F23 F35 C81 0.0(3) no
F22 F24 F35 F23 8(3) no
F22 F24 F35 C81 24.2(8) no
F22 F24 C81 F22 0.0(3) no
F22 F24 C81 F23 -140.2(5) no
F22 F24 C81 F29 -67.5(7) no
F22 F24 C81 F31 -23.5(4) no
F22 F24 C81 F34 -120.9(6) no
F22 F24 C81 F35 -148.7(7) no
F22 F24 C81 C78 107.9(5) no
F35 F24 C81 F22 148.7(11) no
F35 F24 C81 F23 8.5(10) no
F35 F24 C81 F29 81.3(12) no
F35 F24 C81 F31 125.3(11) no
F35 F24 C81 F34 27.9(11) no
F35 F24 C81 F35 -0.0(9) no
F35 F24 C81 C78 -103.3(11) no
C81 F24 F35 F23 -16(2) no
C81 F24 F35 C81 -0.0(3) no
F4 F25 F26 F4 0.0(11) no
F4 F25 F26 F27 -4.4(15) no
F4 F25 F26 C57 -27(2) no
F4 F25 C57 F4 0.0(4) no
F4 F25 C57 F5 -155.0(7) no
F4 F25 C57 F6 -90.3(8) no
F4 F25 C57 F26 11.4(6) no
F4 F25 C57 F27 -15.2(6) no
F4 F25 C57 F28 -122.2(6) no
F4 F25 C57 C54 108.6(6) no
F5 F25 F26 F4 4(4) no
F5 F25 F26 F27 -1(3) no
F5 F25 F26 C57 -23(2) no
F5 F25 C57 F4 155.0(7) no
F5 F25 C57 F5 -0.0(4) no
F5 F25 C57 F6 64.6(9) no
F5 F25 C57 F26 166.4(10) no
F5 F25 C57 F27 139.8(6) no
F5 F25 C57 F28 32.8(7) no
F5 F25 C57 C54 -96.4(7) no
F26 F25 C57 F4 -11.4(7) no
F26 F25 C57 F5 -166.4(11) no
F26 F25 C57 F6 -101.7(10) no
F26 F25 C57 F26 -0.0(6) no
F26 F25 C57 F27 -26.6(10) no
F26 F25 C57 F28 -133.6(9) no
F26 F25 C57 C54 97.2(9) no
C57 F25 F26 F4 26.5(18) no
C57 F25 F26 F27 22.1(8) no
C57 F25 F26 C57 -0.0(3) no
F4 F26 C57 F4 0.0(8) no
F4 F26 C57 F5 -150.0(10) no
F4 F26 C57 F6 -49.1(13) no
F4 F26 C57 F25 -160.2(13) no
F4 F26 C57 F27 -5.3(9) no
F4 F26 C57 F28 -95.7(12) no
F4 F26 C57 C54 99.6(10) no
F25 F26 F27 F6 4.3(13) no
F25 F26 F27 C57 -25.3(11) no
F25 F26 C57 F4 160.2(13) no
F25 F26 C57 F5 10.2(8) no
F25 F26 C57 F6 111.1(10) no
F25 F26 C57 F25 -0.0(7) no
F25 F26 C57 F27 154.9(9) no
F25 F26 C57 F28 64.5(11) no
F25 F26 C57 C54 -100.1(9) no
F27 F26 C57 F4 5.3(7) no
F27 F26 C57 F5 -144.7(5) no
F27 F26 C57 F6 -43.8(7) no
F27 F26 C57 F25 -154.9(7) no
F27 F26 C57 F27 0.0(4) no
F27 F26 C57 F28 -90.4(8) no
F27 F26 C57 C54 105.0(6) no
C57 F26 F27 F6 29.7(5) no
C57 F26 F27 C57 0.0(3) no
F4 F27 C57 F4 -0.0(6) no
F4 F27 C57 F5 72.3(10) no
F4 F27 C57 F6 146.6(9) no
F4 F27 C57 F25 21.0(8) no
F4 F27 C57 F26 4.2(7) no
F4 F27 C57 F28 133.3(8) no
F4 F27 C57 C54 -105.6(8) no
F6 F27 C57 F4 -146.6(7) no
F6 F27 C57 F5 -74.3(9) no
F6 F27 C57 F6 0.0(4) no
F6 F27 C57 F25 -125.6(6) no
F6 F27 C57 F26 -142.3(6) no
F6 F27 C57 F28 -13.2(5) no
F6 F27 C57 C54 107.8(6) no
F26 F27 C57 F4 -4.2(5) no
F26 F27 C57 F5 68.1(9) no
F26 F27 C57 F6 142.3(6) no
F26 F27 C57 F25 16.7(5) no
F26 F27 C57 F26 0.0(5) no
F26 F27 C57 F28 129.1(7) no
F26 F27 C57 C54 -109.9(6) no
F5 F28 C57 F4 -105.2(8) no
F5 F28 C57 F5 0.0(4) no
F5 F28 C57 F6 -163.8(9) no
F5 F28 C57 F25 -26.6(5) no
F5 F28 C57 F26 -62.9(8) no
F5 F28 C57 F27 -143.3(6) no
F5 F28 C57 C54 101.3(6) no
F6 F28 C57 F4 58.6(11) no
F6 F28 C57 F5 163.8(10) no
F6 F28 C57 F6 0.0(6) no
F6 F28 C57 F25 137.2(9) no
F6 F28 C57 F26 100.9(10) no
F6 F28 C57 F27 20.5(9) no
F6 F28 C57 C54 -94.9(9) no
F23 F29 F31 F22 30(3) no
F23 F29 F31 C81 28.2(5) no
F23 F29 C81 F22 -142.7(6) no
F23 F29 C81 F23 0.0(4) no
F23 F29 C81 F24 -76.9(8) no
F23 F29 C81 F31 -142.2(7) no
F23 F29 C81 F34 4.7(5) no
F23 F29 C81 F35 -42.7(7) no
F23 F29 C81 C78 107.5(6) no
F31 F29 F34 F23 -16(3) no
F31 F29 F34 C81 -31.0(9) no
F34 F29 F31 F22 34(3) no
F34 F29 F31 C81 32.1(10) no
F31 F29 C81 F22 -0.5(6) no
F31 F29 C81 F23 142.2(8) no
F31 F29 C81 F24 65.3(10) no
F31 F29 C81 F31 -0.0(5) no
F31 F29 C81 F34 146.9(9) no
F31 F29 C81 F35 99.5(9) no
F31 F29 C81 C78 -110.3(7) no
C81 F29 F31 F22 1.6(19) no
C81 F29 F31 C81 -0.0(3) no
F34 F29 C81 F22 -147.4(9) no
F34 F29 C81 F23 -4.7(8) no
F34 F29 C81 F24 -81.7(11) no
F34 F29 C81 F31 -146.9(10) no
F34 F29 C81 F34 0.0(7) no
F34 F29 C81 F35 -47.4(11) no
F34 F29 C81 C78 102.8(9) no
C81 F29 F34 F23 15(3) no
C81 F29 F34 C81 0.0(3) no
F7 F30 F32 F8 -4(8) no
F7 F30 F32 F33 1(6) no
F7 F30 F32 C64 -16(5) no
F7 F30 C64 F7 -0.0(8) no
F7 F30 C64 F8 168.2(11) no
F7 F30 C64 F9 55.4(11) no
F7 F30 C64 F32 173.4(13) no
F7 F30 C64 F33 158.0(10) no
F7 F30 C64 C60 -78.3(11) no
F32 F30 C64 F7 -173.4(17) no
F32 F30 C64 F8 -5.1(14) no
F32 F30 C64 F9 -118.0(14) no
F32 F30 C64 F32 -0.0(13) no
F32 F30 C64 F33 -15.4(15) no
F32 F30 C64 C60 108.3(14) no
C64 F30 F32 F8 12(4) no
C64 F30 F32 F33 17.7(15) no
C64 F30 F32 C64 0.0(3) no
F22 F31 C81 F22 -0.0(5) no
F22 F31 C81 F23 139.1(8) no
F22 F31 C81 F24 40.9(8) no
F22 F31 C81 F29 -179.2(10) no
F22 F31 C81 F34 157.3(8) no
F22 F31 C81 F35 66.3(9) no
F22 F31 C81 C78 -88.0(9) no
F29 F31 C81 F22 179.2(10) no
F29 F31 C81 F23 -41.7(9) no
F29 F31 C81 F24 -140.0(7) no
F29 F31 C81 F29 -0.0(6) no
F29 F31 C81 F34 -23.6(7) no
F29 F31 C81 F35 -114.6(8) no
F29 F31 C81 C78 91.2(8) no
F7 F32 F33 F8 -169(3) no
F7 F32 F33 C64 -20.4(9) no
F7 F32 C64 F7 0.0(4) no
F7 F32 C64 F8 170.2(12) no
F7 F32 C64 F9 77.1(9) no
F7 F32 C64 F30 -3.2(8) no
F7 F32 C64 F33 162.0(8) no
F7 F32 C64 C60 -93.8(9) no
F8 F32 C64 F7 -170.2(12) no
F8 F32 C64 F8 0.0(5) no
F8 F32 C64 F9 -93.1(11) no
F8 F32 C64 F30 -173.4(18) no
F8 F32 C64 F33 -8.2(7) no
F8 F32 C64 C60 96.0(9) no
F30 F32 F33 F8 -170(4) no
F30 F32 F33 C64 -20.7(18) no
F30 F32 C64 F7 3.2(8) no
F30 F32 C64 F8 173.4(18) no
F30 F32 C64 F9 80.3(14) no
F30 F32 C64 F30 0.0(5) no
F30 F32 C64 F33 165.2(14) no
F30 F32 C64 C60 -90.6(14) no
F33 F32 C64 F7 -162.0(8) no
F33 F32 C64 F8 8.2(6) no
F33 F32 C64 F9 -84.9(9) no
F33 F32 C64 F30 -165.2(14) no
F33 F32 C64 F33 0.0(4) no
F33 F32 C64 C60 104.2(8) no
C64 F32 F33 F8 -149(2) no
C64 F32 F33 C64 0.0(4) no
F8 F33 C64 F7 36.8(15) no
F8 F33 C64 F8 0.0(8) no
F8 F33 C64 F9 138.5(12) no
F8 F33 C64 F30 24.0(13) no
F8 F33 C64 F32 14.8(11) no
F8 F33 C64 C60 -102.7(12) no
F32 F33 C64 F7 22.0(10) no
F32 F33 C64 F8 -14.8(11) no
F32 F33 C64 F9 123.7(10) no
F32 F33 C64 F30 9.2(9) no
F32 F33 C64 F32 0.0(9) no
F32 F33 C64 C60 -117.5(10) no
F23 F34 C81 F22 -131.8(10) no
F23 F34 C81 F23 -0.0(7) no
F23 F34 C81 F24 -39.0(12) no
F23 F34 C81 F29 -171.2(14) no
F23 F34 C81 F31 -147.7(11) no
F23 F34 C81 F35 -26.9(11) no
F23 F34 C81 C78 92.6(11) no
F29 F34 C81 F22 39.4(10) no
F29 F34 C81 F23 171.2(14) no
F29 F34 C81 F24 132.2(8) no
F29 F34 C81 F29 0.0(6) no
F29 F34 C81 F31 23.5(8) no
F29 F34 C81 F35 144.4(8) no
F29 F34 C81 C78 -96.2(9) no
F23 F35 C81 F22 139.1(6) no
F23 F35 C81 F23 0.0(4) no
F23 F35 C81 F24 170.5(11) no
F23 F35 C81 F29 48.1(8) no
F23 F35 C81 F31 105.2(7) no
F23 F35 C81 F34 15.5(5) no
F23 F35 C81 C78 -100.3(6) no
F24 F35 C81 F22 -31.3(11) no
F24 F35 C81 F23 -170.5(12) no
F24 F35 C81 F24 -0.0(7) no
F24 F35 C81 F29 -122.4(10) no
F24 F35 C81 F31 -65.3(12) no
F24 F35 C81 F34 -155.0(10) no
F24 F35 C81 C78 89.2(11) no
C1 C2 C3 C4 -62.4(5) no
C1 C2 C3 C8 114.5(5) no
C1 C2 C9 C10 -19.6(6) no
C1 C2 C9 C14 159.0(4) no
C3 C2 C9 C10 160.8(4) no
C3 C2 C9 C14 -20.6(6) no
C9 C2 C3 C4 117.2(5) no
C9 C2 C3 C8 -65.8(5) no
C2 C3 C4 C5 173.7(4) no
C2 C3 C8 C7 -174.6(4) no
C4 C3 C8 C7 2.4(8) no
C8 C3 C4 C5 -3.3(8) no
C3 C4 C5 C6 1.6(8) no
C4 C5 C6 C7 1.1(9) no
C5 C6 C7 C8 -2.1(9) no
C6 C7 C8 C3 0.3(9) no
C2 C9 C10 C11 178.7(4) no
C2 C9 C14 C13 -178.4(4) no
C10 C9 C14 C13 0.2(6) no
C14 C9 C10 C11 0.1(6) no
C9 C10 C11 C12 -0.6(7) no
C10 C11 C12 C13 0.7(7) no
C11 C12 C13 C14 -0.4(7) no
C12 C13 C14 C9 -0.1(7) no
Ru1 C15 C16 Ru1 -0.0 no
Ru1 C15 C16 C17 63.8(3) no
Ru1 C15 C23 Ru1 -0.000(11) no
Ru1 C15 C23 C18 -63.8(3) no
Ru1 C15 C23 C22 119.5(5) no
C16 C15 C23 Ru1 66.3(3) no
C16 C15 C23 C18 2.5(5) no
C16 C15 C23 C22 -174.2(4) no
C23 C15 C16 Ru1 -68.9(4) no
C23 C15 C16 C17 -5.0(5) no
Ru1 C16 C17 Ru1 0.0 no
Ru1 C16 C17 C18 67.7(3) no
C15 C16 C17 Ru1 -62.1(4) no
C15 C16 C17 C18 5.6(5) no
Ru1 C17 C18 Ru1 -0.0 no
Ru1 C17 C18 C19 -125.5(5) no
Ru1 C17 C18 C23 59.8(3) no
C16 C17 C18 Ru1 -63.8(3) no
C16 C17 C18 C19 170.7(4) no
C16 C17 C18 C23 -3.9(5) no
Ru1 C18 C19 C20 88.9(5) no
Ru1 C18 C23 Ru1 -0.0 no
Ru1 C18 C23 C15 59.4(3) no
Ru1 C18 C23 C22 -123.5(4) no
C17 C18 C19 C20 -174.5(4) no
C17 C18 C23 Ru1 -58.5(3) no
C17 C18 C23 C15 0.9(5) no
C17 C18 C23 C22 178.0(4) no
C19 C18 C23 Ru1 126.1(5) no
C19 C18 C23 C15 -174.5(4) no
C19 C18 C23 C22 2.6(7) no
C23 C18 C19 C20 -0.3(7) no
C18 C19 C20 C21 -1.5(8) no
C19 C20 C21 C22 1.0(9) no
C20 C21 C22 C23 1.3(9) no
C21 C22 C23 Ru1 -95.4(6) no
C21 C22 C23 C15 173.2(5) no
C21 C22 C23 C18 -3.1(8) no
P1 C24 C25 P2 -27.7(5) no
P1 C26 C27 C28 175.6(3) no
P1 C26 C31 C30 -176.3(4) no
C27 C26 C31 C30 -0.9(8) no
C31 C26 C27 C28 0.3(8) no
C26 C27 C28 C29 0.3(8) no
C27 C28 C29 C30 -0.2(9) no
C28 C29 C30 C31 -0.4(9) no
C29 C30 C31 C26 1.0(9) no
P1 C32 C33 C34 -174.4(3) no
P1 C32 C37 C36 173.8(3) no
C33 C32 C37 C36 -3.2(7) no
C37 C32 C33 C34 2.6(7) no
C32 C33 C34 C35 -0.4(8) no
C33 C34 C35 C36 -1.2(8) no
C34 C35 C36 C37 0.5(8) no
C35 C36 C37 C32 1.7(8) no
P2 C38 C39 C40 179.7(3) no
P2 C38 C43 C42 179.9(3) no
C39 C38 C43 C42 0.1(6) no
C43 C38 C39 C40 -0.4(6) no
C38 C39 C40 C41 0.3(7) no
C39 C40 C41 C42 0.1(7) no
C40 C41 C42 C43 -0.5(7) no
C41 C42 C43 C38 0.3(7) no
P2 C44 C45 C46 179.4(3) no
P2 C44 C49 C48 -179.6(3) no
C45 C44 C49 C48 -0.1(7) no
C49 C44 C45 C46 -0.2(7) no
C44 C45 C46 C47 0.3(7) no
C45 C46 C47 C48 -0.2(8) no
C46 C47 C48 C49 -0.0(9) no
C47 C48 C49 C44 0.2(8) no
C51 C50 C55 C54 -0.1(6) no
C55 C50 C51 C52 -0.5(6) no
C51 C50 B1 C58 29.1(6) no
C51 C50 B1 C66 -94.3(4) no
C51 C50 B1 C74 144.9(4) no
B1 C50 C51 C52 172.0(4) no
C55 C50 B1 C58 -158.8(4) no
C55 C50 B1 C66 77.8(5) no
C55 C50 B1 C74 -43.0(5) no
B1 C50 C55 C54 -172.8(4) no
C50 C51 C52 C53 0.3(7) no
C50 C51 C52 C56 -176.5(4) no
C51 C52 C53 C54 0.6(6) no
C51 C52 C56 F1 71.9(5) no
C51 C52 C56 F2 -46.3(6) no
C51 C52 C56 F3 -166.9(4) no
C53 C52 C56 F1 -104.9(5) no
C53 C52 C56 F2 137.0(4) no
C53 C52 C56 F3 16.3(6) no
C56 C52 C53 C54 177.3(4) no
C52 C53 C54 C55 -1.2(7) no
C52 C53 C54 C57 179.5(4) no
C53 C54 C55 C50 1.0(7) no
C53 C54 C57 F4 7.7(7) no
C53 C54 C57 F5 -124.0(5) no
C53 C54 C57 F6 124.3(5) no
C53 C54 C57 F25 -71.3(6) no
C53 C54 C57 F26 -28.9(7) no
C53 C54 C57 F27 54.6(6) no
C53 C54 C57 F28 164.2(5) no
C55 C54 C57 F4 -171.7(4) no
C55 C54 C57 F5 56.6(6) no
C55 C54 C57 F6 -55.0(7) no
C55 C54 C57 F25 109.4(5) no
C55 C54 C57 F26 151.8(4) no
C55 C54 C57 F27 -124.8(5) no
C55 C54 C57 F28 -15.2(7) no
C57 C54 C55 C50 -179.7(4) no
C59 C58 C63 C62 -4.0(6) no
C63 C58 C59 C60 0.9(6) no
C59 C58 B1 C50 48.8(5) no
C59 C58 B1 C66 167.2(4) no
C59 C58 B1 C74 -71.8(4) no
B1 C58 C59 C60 173.7(4) no
C63 C58 B1 C50 -139.1(4) no
C63 C58 B1 C66 -20.7(6) no
C63 C58 B1 C74 100.3(5) no
B1 C58 C63 C62 -176.3(4) no
C58 C59 C60 C61 3.3(6) no
C58 C59 C60 C64 -175.7(4) no
C59 C60 C61 C62 -4.3(6) no
C59 C60 C64 F7 100.9(5) no
C59 C60 C64 F8 -136.1(5) no
C59 C60 C64 F9 -4.9(7) no
C59 C60 C64 F30 126.7(5) no
C59 C60 C64 F32 166.7(5) no
C59 C60 C64 F33 -108.6(5) no
C61 C60 C64 F7 -78.1(5) no
C61 C60 C64 F8 45.0(6) no
C61 C60 C64 F9 176.2(4) no
C61 C60 C64 F30 -52.2(6) no
C61 C60 C64 F32 -12.3(7) no
C61 C60 C64 F33 72.5(5) no
C64 C60 C61 C62 174.6(4) no
C60 C61 C62 C63 1.3(6) no
C60 C61 C62 C65 -179.8(4) no
C61 C62 C63 C58 3.0(6) no
C61 C62 C65 F10 0.4(6) no
C61 C62 C65 F11 -120.3(4) no
C61 C62 C65 F12 121.0(4) no
C63 C62 C65 F10 179.4(4) no
C63 C62 C65 F11 58.7(5) no
C63 C62 C65 F12 -60.0(5) no
C65 C62 C63 C58 -176.0(4) no
C67 C66 C71 C70 -3.9(6) no
C71 C66 C67 C68 1.3(6) no
C67 C66 B1 C50 -87.1(5) no
C67 C66 B1 C58 150.0(4) no
C67 C66 B1 C74 33.7(6) no
B1 C66 C67 C68 177.8(4) no
C71 C66 B1 C50 89.1(5) no
C71 C66 B1 C58 -33.8(6) no
C71 C66 B1 C74 -150.1(4) no
B1 C66 C71 C70 179.7(4) no
C66 C67 C68 C69 2.0(7) no
C66 C67 C68 C72 -179.7(4) no
C67 C68 C69 C70 -2.6(7) no
C67 C68 C72 F13 -171.4(4) no
C67 C68 C72 F14 -50.6(6) no
C67 C68 C72 F15 67.4(6) no
C69 C68 C72 F13 6.9(7) no
C69 C68 C72 F14 127.7(5) no
C69 C68 C72 F15 -114.3(5) no
C72 C68 C69 C70 179.1(4) no
C68 C69 C70 C71 0.0(7) no
C68 C69 C70 C73 176.8(4) no
C69 C70 C71 C66 3.4(7) no
C69 C70 C73 F16 -72.7(6) no
C69 C70 C73 F17 45.2(6) no
C69 C70 C73 F18 167.2(4) no
C71 C70 C73 F16 104.1(5) no
C71 C70 C73 F17 -137.9(5) no
C71 C70 C73 F18 -16.0(7) no
C73 C70 C71 C66 -173.4(4) no
C75 C74 C79 C78 1.0(6) no
C79 C74 C75 C76 -0.6(6) no
C75 C74 B1 C50 -33.0(5) no
C75 C74 B1 C58 88.2(5) no
C75 C74 B1 C66 -149.6(4) no
B1 C74 C75 C76 -173.7(4) no
C79 C74 B1 C50 154.3(4) no
C79 C74 B1 C58 -84.5(4) no
C79 C74 B1 C66 37.7(5) no
B1 C74 C79 C78 174.1(4) no
C74 C75 C76 C77 -0.2(7) no
C74 C75 C76 C80 178.4(4) no
C75 C76 C77 C78 0.6(7) no
C75 C76 C80 F19 31.0(8) no
C75 C76 C80 F20 -89.6(6) no
C75 C76 C80 F21 152.8(5) no
C77 C76 C80 F19 -150.3(5) no
C77 C76 C80 F20 89.0(6) no
C77 C76 C80 F21 -28.6(9) no
C80 C76 C77 C78 -178.0(5) no
C76 C77 C78 C79 -0.2(7) no
C76 C77 C78 C81 -177.4(4) no
C77 C78 C79 C74 -0.6(7) no
C77 C78 C81 F22 -65.0(6) no
C77 C78 C81 F23 110.0(5) no
C77 C78 C81 F24 -151.4(4) no
C77 C78 C81 F29 25.4(6) no
C77 C78 C81 F31 -25.3(7) no
C77 C78 C81 F34 75.9(6) no
C77 C78 C81 F35 179.3(4) no
C79 C78 C81 F22 117.8(5) no
C79 C78 C81 F23 -67.2(6) no
C79 C78 C81 F24 31.4(6) no
C79 C78 C81 F29 -151.8(4) no
C79 C78 C81 F31 157.5(4) no
C79 C78 C81 F34 -101.3(5) no
C79 C78 C81 F35 2.1(7) no
C81 C78 C79 C74 176.6(4) no
